data_4126919
loop_
_publ_author_name
'Zhang, Guanyun'
'Li, Wenyun'
'Liu, Caiyun'
'Jia, Jiong'
'Tung, Chen-Ho'
'Wang, Yifeng'

_publ_section_title
;
 Titanium-Oxide Host Clusters with Exchangeable Guests.
;
_journal_name_full 'Journal of the American Chemical Society'
_journal_paper_doi 10.1021/jacs.7b10565
_journal_year 2017
_chemical_formula_moiety 'Cl2 Cs5 O69 S7 Ti12'
_chemical_formula_sum 'Cl5 Cs5 O73 S7 Ti12'
_chemical_formula_weight 2809.02
_chemical_name_systematic
;
 ?
;
_space_group_crystal_system triclinic
_space_group_IT_number 2
_space_group_name_Hall '-P 1'
_space_group_name_H-M_alt 'P -1'
_symmetry_space_group_name_Hall '-P 1'
_symmetry_space_group_name_H-M 'P -1'
_audit_creation_method SHELXL-2013
_cell_angle_alpha 69.7640(10)
_cell_angle_beta 72.4830(10)
_cell_angle_gamma 67.5000(10)
_cell_formula_units_Z 2
_cell_length_a 13.5494(18)
_cell_length_b 16.045(2)
_cell_length_c 21.410(3)
_cell_measurement_reflns_used 18335
_cell_measurement_temperature 173(2)
_cell_measurement_theta_max 27.713
_cell_measurement_theta_min 2.500
_cell_volume 3957.7(9)
_computing_structure_refinement 'SHELXL-2013 (Sheldrick, 2013)'
_diffrn_ambient_temperature 173(2)
_diffrn_measured_fraction_theta_full 0.996
_diffrn_measured_fraction_theta_max 0.987
_diffrn_measurement_device_type 'CCD area detector'
_diffrn_measurement_method 'phi and omega scans'
_diffrn_radiation_monochromator graphite
_diffrn_radiation_type MoK\a
_diffrn_radiation_wavelength 0.71073
_diffrn_reflns_av_R_equivalents 0.0287
_diffrn_reflns_av_unetI/netI 0.0331
_diffrn_reflns_Laue_measured_fraction_full 0.996
_diffrn_reflns_Laue_measured_fraction_max 0.987
_diffrn_reflns_limit_h_max 17
_diffrn_reflns_limit_h_min -17
_diffrn_reflns_limit_k_max 20
_diffrn_reflns_limit_k_min -20
_diffrn_reflns_limit_l_max 27
_diffrn_reflns_limit_l_min -27
_diffrn_reflns_number 49816
_diffrn_reflns_point_group_measured_fraction_full 0.996
_diffrn_reflns_point_group_measured_fraction_max 0.987
_diffrn_reflns_theta_full 26.000
_diffrn_reflns_theta_max 27.713
_diffrn_reflns_theta_min 2.500
_exptl_absorpt_coefficient_mu 3.876
_exptl_crystal_colour 'clear colourless'
_exptl_crystal_colour_lustre clear
_exptl_crystal_colour_primary colourless
_exptl_crystal_density_diffrn 2.357
_exptl_crystal_description block
_exptl_crystal_F_000 2640
_refine_diff_density_max 12.022
_refine_diff_density_min -7.358
_refine_diff_density_rms 0.349
_refine_ls_extinction_method none
_refine_ls_goodness_of_fit_ref 1.042
_refine_ls_hydrogen_treatment undef
_refine_ls_matrix_type full
_refine_ls_number_parameters 832
_refine_ls_number_reflns 18335
_refine_ls_number_restraints 0
_refine_ls_restrained_S_all 1.042
_refine_ls_R_factor_all 0.0959
_refine_ls_R_factor_gt 0.0865
_refine_ls_shift/su_max 0.000
_refine_ls_shift/su_mean 0.000
_refine_ls_structure_factor_coef Fsqd
_refine_ls_weighting_details 'w=1/[\s^2^(Fo^2^)+(0.1465P)^2^+96.8915P] where P=(Fo^2^+2Fc^2^)/3'
_refine_ls_weighting_scheme calc
_refine_ls_wR_factor_gt 0.2479
_refine_ls_wR_factor_ref 0.2565
_reflns_Friedel_coverage 0.000
_reflns_number_gt 15560
_reflns_number_total 18335
_reflns_threshold_expression 'I > 2\s(I)'
_cod_data_source_file ja7b10565_si_014.cif
_cod_data_source_block p1_sqd
_cod_original_cell_volume 3957.9(9)
_cod_database_code 4126919
_shelxl_version_number 2013-4
_shelx_space_group_comment
;
The symmetry employed for this shelxl refinement is uniquely defined
by the following loop, which should always be used as a source of
symmetry information in preference to the above space-group names.
They are only intended as comments.
;
_olex2_refinement_description
;
1. Others
 Fixed Sof: Cs2(0.5) Cs3(0.5) Cs5(0.35) Cs6(0.65)
;
_platon_squeeze_void_probe_radius 1.20

loop_
_space_group_symop_operation_xyz
'x, y, z'
'-x, -y, -z'

loop_
_atom_site_label
_atom_site_type_symbol
_atom_site_fract_x
_atom_site_fract_y
_atom_site_fract_z
_atom_site_U_iso_or_equiv
_atom_site_adp_type
_atom_site_occupancy
_atom_site_site_symmetry_order
_atom_site_calc_flag
_atom_site_refinement_flags_posn
_atom_site_refinement_flags_adp
_atom_site_refinement_flags_occupancy
Cs1 Cs 1.0000 0.5000 0.5000 0.01569(16) Uani 1 2 d S T P
Cs2 Cs 0.90264(12) 0.59562(12) 0.31554(7) 0.0379(3) Uani 0.5 1 d . . .
Cs3 Cs 0.91856(18) 0.54067(15) 0.21755(11) 0.0583(5) Uani 0.5 1 d . . .
Cs4 Cs 0.36894(6) 0.90528(4) 0.44990(4) 0.03270(18) Uani 1 1 d . . .
Cs5 Cs 0.4000(3) 0.7574(3) 0.16852(15) 0.0484(7) Uani 0.35 1 d . . .
Cs6 Cs 0.36775(13) 0.80347(11) 0.15611(6) 0.0363(3) Uani 0.65 1 d . . .
Cs7 Cs 0.5000 1.0000 0.0000 0.01578(16) Uani 1 2 d S T P
Cs8 Cs 0.20754(18) 1.59389(13) 0.00388(14) 0.1400(9) Uani 1 1 d . . .
Ti1 Ti 0.20618(11) 0.99264(10) 0.00768(8) 0.0144(3) Uani 1 1 d . . .
Ti2 Ti 0.22310(11) 1.09552(10) 0.12151(7) 0.0120(3) Uani 1 1 d . . .
Ti3 Ti 0.46746(12) 1.01482(10) 0.18305(7) 0.0123(3) Uani 1 1 d . . .
Ti4 Ti 0.56517(12) 1.18952(10) 0.04292(8) 0.0135(3) Uani 1 1 d . . .
Ti5 Ti 0.69385(12) 0.83881(10) 0.13382(7) 0.0140(3) Uani 1 1 d . . .
Ti6 Ti 0.67503(12) 0.73322(10) 0.01651(7) 0.0131(3) Uani 1 1 d . . .
Ti7 Ti 0.97525(11) 0.76336(9) 0.40325(7) 0.0089(3) Uani 1 1 d . . .
Ti8 Ti 0.72718(11) 0.71026(9) 0.48083(7) 0.0105(3) Uani 1 1 d . . .
Ti9 Ti 0.71090(11) 0.49127(9) 0.50028(7) 0.0095(3) Uani 1 1 d . . .
Ti10 Ti 0.94382(12) 0.32300(10) 0.43343(7) 0.0113(3) Uani 1 1 d . . .
Ti11 Ti 1.19288(11) 0.37474(10) 0.35638(7) 0.0105(3) Uani 1 1 d . . .
Ti12 Ti 1.20466(11) 0.60042(9) 0.33742(7) 0.0097(3) Uani 1 1 d . . .
Cl2 Cl 0.5193(3) 0.7295(3) 0.3442(2) 0.0614(10) Uani 1 1 d . . .
Cl7 Cl 0.5490(4) 1.0402(3) 0.4340(3) 0.0743(12) Uani 1 1 d . . .
S1 S 0.50189(15) 0.65100(13) 0.56501(10) 0.0130(4) Uani 1 1 d . . .
S2 S 1.13610(19) 0.67926(15) 0.18561(10) 0.0200(4) Uani 1 1 d . . .
S3 S 0.69860(17) 0.95427(17) 0.23457(11) 0.0198(4) Uani 1 1 d . . .
S4 S 0.21499(15) 0.80453(13) 0.34196(10) 0.0111(3) Uani 1 1 d . . .
S5 S 0.17359(16) 1.16505(14) 0.38402(10) 0.0142(4) Uiso 1 1 d . . .
S6 S 0.34528(18) 1.34820(14) 0.10068(11) 0.0179(4) Uani 1 1 d . . .
S7 S 0.00582(16) 1.17644(15) 0.04882(12) 0.0185(4) Uani 1 1 d . . .
O1 O 0.3303(6) 1.4411(5) 0.1031(4) 0.0299(16) Uani 1 1 d . . .
O2 O 0.4640(6) 1.2967(5) 0.0882(4) 0.0251(14) Uani 1 1 d . . .
O3 O 0.2945(7) 1.2976(5) 0.1658(4) 0.0303(16) Uani 1 1 d . . .
O4 O 0.6257(7) 1.3042(5) -0.0207(5) 0.039(2) Uani 1 1 d . . .
O5 O 0.6611(6) 1.1890(6) 0.1078(4) 0.0337(17) Uani 1 1 d . . .
O6 O 0.5180(5) 1.0991(5) 0.1122(3) 0.0196(13) Uani 1 1 d . . .
O7 O 0.3806(5) 1.1193(4) 0.2377(3) 0.0191(12) Uani 1 1 d . . .
O8 O 0.2797(5) 1.1788(5) 0.0540(3) 0.0249(15) Uani 1 1 d . . .
O9 O 0.1638(6) 1.1950(5) 0.1794(4) 0.0280(15) Uani 1 1 d . . .
O10 O 0.1279(6) 1.0305(5) 0.2087(4) 0.0277(15) Uiso 1 1 d . . .
O11 O 0.0642(5) 1.1648(4) 0.1010(3) 0.0189(12) Uani 1 1 d . . .
O12 O 0.0536(6) 1.0925(5) 0.0213(4) 0.0272(15) Uiso 1 1 d . . .
O13 O 0.0176(5) 1.2586(5) -0.0063(3) 0.0226(13) Uani 1 1 d . . .
O14 O -0.1084(5) 1.1856(5) 0.0792(4) 0.0300(16) Uani 1 1 d . . .
O15 O 0.1308(6) 0.9805(6) -0.0641(4) 0.0303(16) Uani 1 1 d . . .
O16 O 0.1042(6) 0.9110(5) 0.0732(4) 0.0324(17) Uani 1 1 d . . .
O17 O 1.0656(4) 0.6664(4) 0.3654(3) 0.0114(10) Uani 1 1 d . . .
O18 O 0.3172(5) 0.8825(4) 0.0025(3) 0.0177(12) Uani 1 1 d . . .
O19 O 0.2411(5) 1.0122(5) 0.0756(4) 0.0242(14) Uani 1 1 d . . .
O20 O 0.3415(5) 1.0280(4) 0.1608(3) 0.0174(12) Uani 1 1 d . . .
O21 O 0.5308(5) 0.7808(4) 0.0117(3) 0.0166(12) Uani 1 1 d . . .
O22 O 0.6727(6) 0.7774(5) 0.0849(4) 0.0243(14) Uani 1 1 d . . .
O23 O 0.8425(6) 0.6507(5) 0.0171(4) 0.0275(15) Uani 1 1 d . . .
O24 O 0.6498(8) 0.6111(6) 0.0930(5) 0.046(2) Uani 1 1 d . . .
O25 O 0.7020(6) 0.6462(5) -0.0452(4) 0.0279(15) Uani 1 1 d . . .
O26 O 0.7361(5) 0.9295(5) 0.0641(4) 0.0251(14) Uani 1 1 d . . .
O27 O 0.5528(5) 0.9064(4) 0.1588(3) 0.0175(12) Uani 1 1 d . . .
O28 O 0.2460(5) 0.8756(5) 0.2816(3) 0.0214(13) Uani 1 1 d . . .
O29 O 0.2585(7) 0.7997(6) 0.3978(4) 0.0326(17) Uani 1 1 d . . .
O30 O 0.4092(5) 0.9309(4) 0.2818(3) 0.0188(12) Uani 1 1 d . . .
O31 O 0.5795(5) 0.9964(5) 0.2400(3) 0.0207(13) Uani 1 1 d . . .
O32 O 0.7367(7) 0.8716(8) 0.2061(5) 0.052(3) Uani 1 1 d . . .
O33 O 0.7536(7) 1.0216(8) 0.1921(5) 0.053(3) Uani 1 1 d . . .
O34 O 0.7250(6) 0.9179(5) 0.3015(3) 0.0238(14) Uani 1 1 d . . .
O35 O 0.8659(5) 0.7588(5) 0.1294(4) 0.0261(15) Uani 1 1 d . . .
O36 O 0.6854(8) 0.7178(7) 0.2165(4) 0.049(2) Uani 1 1 d . . .
O37 O 1.1872(6) 0.7291(5) 0.1201(4) 0.0329(17) Uani 1 1 d . . .
O38 O 1.0252(6) 0.7382(6) 0.2057(4) 0.0291(16) Uani 1 1 d . . .
O39 O 1.2032(6) 0.6623(5) 0.2359(3) 0.0228(13) Uani 1 1 d . . .
O40 O 1.1356(8) 0.5904(5) 0.1818(4) 0.041(2) Uani 1 1 d . . .
O41 O 1.1808(6) 0.4080(4) 0.2522(3) 0.0215(13) Uani 1 1 d . . .
O42 O 0.8961(6) 0.3426(5) 0.3421(3) 0.0284(15) Uani 1 1 d . . .
O43 O 1.2235(5) 0.2412(4) 0.3482(3) 0.0179(12) Uani 1 1 d . . .
O44 O 1.0540(5) 0.2059(4) 0.3982(3) 0.0155(11) Uiso 1 1 d . . .
O45 O 0.8493(5) 0.2336(5) 0.4730(3) 0.0217(13) Uani 1 1 d . . .
O46 O 0.8311(5) 0.4213(4) 0.4492(3) 0.0172(12) Uani 1 1 d . . .
O47 O 1.3621(5) 0.3387(5) 0.3147(4) 0.0213(13) Uani 1 1 d . . .
O48 O 1.0435(5) 0.3893(4) 0.3840(3) 0.0148(11) Uani 1 1 d . . .
O49 O 1.1790(5) 0.4987(4) 0.3359(3) 0.0155(11) Uani 1 1 d . . .
O50 O 1.2245(5) 0.3380(4) 0.4391(3) 0.0182(12) Uani 1 1 d . . .
O51 O 1.3758(5) 0.5494(5) 0.2949(4) 0.0250(14) Uani 1 1 d . . .
O52 O 1.2442(5) 0.5484(4) 0.4224(3) 0.0164(12) Uani 1 1 d . . .
O53 O 1.2585(6) 0.7134(5) 0.3256(3) 0.0238(14) Uiso 1 1 d . . .
O54 O 1.0100(5) 0.7204(4) 0.4850(3) 0.0165(12) Uani 1 1 d . . .
O55 O 1.0946(5) 0.8317(4) 0.3595(4) 0.0220(13) Uani 1 1 d . . .
O56 O 0.8894(5) 0.8982(4) 0.4201(4) 0.0211(13) Uani 1 1 d . . .
O57 O 0.6669(5) 0.8436(4) 0.4997(4) 0.0247(14) Uani 1 1 d . . .
O58 O 0.9379(5) 0.8367(5) 0.3024(3) 0.0208(13) Uani 1 1 d . . .
O59 O 0.8498(5) 0.7329(4) 0.4256(3) 0.0135(11) Uani 1 1 d . . .
O60 O 0.7449(5) 0.6018(4) 0.4625(3) 0.0137(11) Uiso 1 1 d . . .
O61 O 0.6402(6) 0.7921(5) 0.4000(4) 0.0317(17) Uani 1 1 d . . .
O62 O 0.6238(7) 0.5227(5) 0.4218(4) 0.0345(18) Uani 1 1 d . . .
O63 O 0.5662(5) 0.7158(4) 0.5316(3) 0.0189(12) Uiso 1 1 d . . .
O64 O 0.5554(6) 0.5657(5) 0.5405(4) 0.0262(14) Uiso 1 1 d . . .
O65 O 0.4960(7) 0.6244(6) 0.6383(4) 0.0329(17) Uani 1 1 d . . .
O66 O 0.3937(5) 0.6948(5) 0.5484(4) 0.0224(13) Uani 1 1 d . . .
O67 O 0.6355(5) 0.3855(4) 0.5354(3) 0.0168(12) Uiso 1 1 d . . .
O68 O 0.2118(6) 1.1129(4) 0.4486(3) 0.0223(13) Uani 1 1 d . . .
O69 O 0.2043(6) 1.1023(5) 0.3407(4) 0.0268(15) Uani 1 1 d . . .

loop_
_atom_site_aniso_label
_atom_site_aniso_U_11
_atom_site_aniso_U_22
_atom_site_aniso_U_33
_atom_site_aniso_U_23
_atom_site_aniso_U_13
_atom_site_aniso_U_12
Cs1 0.0154(3) 0.0124(3) 0.0195(3) -0.0059(3) -0.0012(3) -0.0048(3)
Cs2 0.0297(7) 0.0551(9) 0.0261(6) 0.0017(6) -0.0007(5) -0.0248(6)
Cs3 0.0603(11) 0.0541(11) 0.0597(11) -0.0118(9) -0.0107(9) -0.0204(9)
Cs4 0.0366(4) 0.0188(3) 0.0436(4) -0.0092(3) -0.0169(3) -0.0018(2)
Cs5 0.0533(17) 0.0584(18) 0.0322(13) -0.0218(14) 0.0249(12) -0.0324(15)
Cs6 0.0544(8) 0.0303(6) 0.0199(5) -0.0093(5) 0.0039(5) -0.0148(6)
Cs7 0.0150(3) 0.0147(3) 0.0169(3) -0.0060(3) -0.0024(3) -0.0027(3)
Cs8 0.1197(15) 0.0758(10) 0.207(2) -0.0122(12) -0.1036(16) 0.0206(10)
Ti1 0.0079(6) 0.0113(7) 0.0236(7) -0.0062(6) -0.0023(5) -0.0018(5)
Ti2 0.0078(6) 0.0109(6) 0.0120(6) -0.0027(5) 0.0006(5) 0.0004(5)
Ti3 0.0115(6) 0.0125(6) 0.0100(6) -0.0037(5) -0.0013(5) -0.0005(5)
Ti4 0.0125(7) 0.0095(6) 0.0178(7) -0.0053(5) -0.0014(5) -0.0024(5)
Ti5 0.0124(7) 0.0138(7) 0.0119(6) -0.0040(5) -0.0037(5) 0.0016(5)
Ti6 0.0133(7) 0.0094(6) 0.0123(6) -0.0032(5) -0.0008(5) 0.0000(5)
Ti7 0.0086(6) 0.0060(6) 0.0110(6) -0.0019(5) -0.0003(5) -0.0026(5)
Ti8 0.0087(6) 0.0068(6) 0.0143(6) -0.0024(5) -0.0008(5) -0.0020(5)
Ti9 0.0082(6) 0.0082(6) 0.0127(6) -0.0038(5) -0.0025(5) -0.0020(5)
Ti10 0.0135(6) 0.0096(6) 0.0119(6) -0.0059(5) -0.0015(5) -0.0029(5)
Ti11 0.0124(6) 0.0089(6) 0.0108(6) -0.0057(5) 0.0010(5) -0.0035(5)
Ti12 0.0090(6) 0.0084(6) 0.0110(6) -0.0034(5) 0.0006(5) -0.0033(5)
Cl2 0.056(2) 0.0458(19) 0.076(3) -0.0066(18) -0.0227(19) -0.0095(16)
Cl7 0.068(3) 0.065(3) 0.082(3) -0.025(2) -0.021(2) -0.002(2)
S1 0.0082(8) 0.0109(8) 0.0194(9) -0.0049(7) -0.0010(7) -0.0029(7)
S2 0.0270(11) 0.0163(10) 0.0121(9) -0.0028(8) -0.0017(8) -0.0043(8)
S3 0.0136(9) 0.0298(11) 0.0153(9) -0.0069(8) -0.0054(7) -0.0030(8)
S4 0.0114(8) 0.0084(8) 0.0133(8) -0.0004(7) -0.0013(7) -0.0059(6)
S6 0.0206(10) 0.0107(9) 0.0195(10) -0.0090(7) 0.0007(8) -0.0009(7)
S7 0.0077(9) 0.0140(9) 0.0295(11) -0.0058(8) -0.0037(8) 0.0014(7)
O1 0.037(4) 0.015(3) 0.041(4) -0.014(3) -0.002(3) -0.009(3)
O2 0.026(3) 0.020(3) 0.029(4) -0.016(3) -0.003(3) 0.000(3)
O3 0.039(4) 0.019(3) 0.025(4) -0.009(3) 0.007(3) -0.009(3)
O4 0.038(4) 0.025(4) 0.051(5) -0.014(4) 0.011(4) -0.018(3)
O5 0.028(4) 0.035(4) 0.044(4) -0.018(4) -0.014(3) -0.003(3)
O6 0.016(3) 0.021(3) 0.015(3) -0.003(2) 0.004(2) -0.006(2)
O7 0.018(3) 0.017(3) 0.018(3) -0.009(2) 0.003(2) -0.003(2)
O8 0.016(3) 0.020(3) 0.025(3) 0.005(3) 0.001(3) -0.003(2)
O9 0.023(3) 0.026(4) 0.036(4) -0.021(3) 0.003(3) -0.003(3)
O11 0.011(3) 0.013(3) 0.026(3) -0.006(2) -0.002(2) 0.003(2)
O13 0.023(3) 0.020(3) 0.019(3) -0.002(3) -0.005(2) -0.003(3)
O14 0.007(3) 0.030(4) 0.044(4) -0.006(3) -0.003(3) -0.002(3)
O15 0.021(3) 0.036(4) 0.043(4) -0.020(3) -0.001(3) -0.013(3)
O16 0.015(3) 0.024(4) 0.046(4) -0.004(3) 0.006(3) -0.007(3)
O17 0.012(3) 0.008(2) 0.014(3) -0.005(2) -0.001(2) -0.003(2)
O18 0.014(3) 0.016(3) 0.020(3) -0.003(2) 0.002(2) -0.006(2)
O19 0.014(3) 0.024(3) 0.041(4) -0.021(3) -0.010(3) 0.003(2)
O20 0.013(3) 0.021(3) 0.014(3) -0.005(2) 0.000(2) -0.002(2)
O21 0.015(3) 0.015(3) 0.016(3) -0.005(2) 0.001(2) -0.002(2)
O22 0.030(4) 0.017(3) 0.028(3) -0.011(3) -0.008(3) -0.003(3)
O23 0.021(3) 0.021(3) 0.040(4) -0.014(3) -0.011(3) 0.003(3)
O24 0.049(5) 0.027(4) 0.047(5) 0.019(4) -0.010(4) -0.020(4)
O25 0.027(4) 0.025(3) 0.032(4) -0.019(3) -0.008(3) 0.004(3)
O26 0.012(3) 0.014(3) 0.041(4) -0.002(3) -0.003(3) -0.003(2)
O27 0.012(3) 0.020(3) 0.020(3) -0.008(2) -0.006(2) 0.000(2)
O28 0.018(3) 0.021(3) 0.021(3) 0.009(2) -0.006(2) -0.013(3)
O29 0.036(4) 0.050(5) 0.020(3) -0.001(3) -0.009(3) -0.027(4)
O30 0.026(3) 0.017(3) 0.015(3) -0.001(2) -0.004(2) -0.012(3)
O31 0.014(3) 0.027(3) 0.025(3) -0.016(3) -0.006(2) -0.002(2)
O32 0.025(4) 0.074(7) 0.066(6) -0.053(6) -0.025(4) 0.019(4)
O33 0.035(5) 0.068(7) 0.044(5) 0.024(5) -0.013(4) -0.033(5)
O34 0.024(3) 0.029(4) 0.020(3) 0.003(3) -0.014(3) -0.012(3)
O35 0.018(3) 0.031(4) 0.024(3) -0.014(3) -0.004(3) 0.004(3)
O36 0.040(5) 0.041(5) 0.032(4) 0.006(4) 0.003(4) 0.001(4)
O37 0.032(4) 0.031(4) 0.019(3) -0.004(3) 0.005(3) -0.002(3)
O38 0.020(3) 0.043(4) 0.021(3) -0.014(3) -0.001(3) -0.004(3)
O39 0.024(3) 0.025(3) 0.015(3) 0.000(2) -0.001(2) -0.010(3)
O40 0.072(6) 0.018(4) 0.034(4) -0.004(3) -0.018(4) -0.010(4)
O41 0.035(4) 0.016(3) 0.013(3) -0.007(2) -0.003(3) -0.006(3)
O42 0.035(4) 0.031(4) 0.020(3) -0.015(3) -0.010(3) -0.002(3)
O43 0.014(3) 0.013(3) 0.028(3) -0.011(2) 0.003(2) -0.007(2)
O45 0.023(3) 0.025(3) 0.024(3) -0.014(3) 0.003(3) -0.015(3)
O46 0.012(3) 0.015(3) 0.023(3) -0.011(2) 0.002(2) -0.001(2)
O47 0.012(3) 0.022(3) 0.032(3) -0.014(3) 0.001(2) -0.006(2)
O48 0.015(3) 0.013(3) 0.018(3) -0.009(2) 0.005(2) -0.008(2)
O49 0.023(3) 0.012(3) 0.012(3) -0.005(2) 0.000(2) -0.008(2)
O50 0.027(3) 0.014(3) 0.014(3) -0.004(2) -0.005(2) -0.005(2)
O51 0.017(3) 0.017(3) 0.031(4) -0.009(3) 0.005(3) 0.000(2)
O52 0.019(3) 0.018(3) 0.014(3) -0.005(2) -0.006(2) -0.006(2)
O54 0.020(3) 0.016(3) 0.015(3) -0.003(2) -0.005(2) -0.006(2)
O55 0.015(3) 0.014(3) 0.038(4) -0.010(3) 0.004(3) -0.009(2)
O56 0.016(3) 0.013(3) 0.031(3) -0.011(3) 0.004(3) -0.004(2)
O57 0.014(3) 0.014(3) 0.047(4) -0.014(3) -0.001(3) -0.005(2)
O58 0.020(3) 0.022(3) 0.014(3) 0.000(2) -0.002(2) -0.005(3)
O59 0.010(3) 0.011(3) 0.018(3) -0.002(2) -0.001(2) -0.004(2)
O61 0.021(3) 0.030(4) 0.033(4) 0.008(3) -0.012(3) -0.006(3)
O62 0.053(5) 0.020(3) 0.041(4) -0.005(3) -0.035(4) -0.005(3)
O65 0.037(4) 0.043(4) 0.023(4) -0.002(3) -0.008(3) -0.021(4)
O66 0.012(3) 0.022(3) 0.034(4) -0.011(3) -0.010(3) 0.001(2)
O68 0.024(3) 0.016(3) 0.025(3) -0.003(3) -0.008(3) -0.003(2)
O69 0.026(3) 0.024(3) 0.034(4) -0.020(3) 0.014(3) -0.015(3)

loop_
_atom_type_symbol
_atom_type_description
_atom_type_scat_dispersion_real
_atom_type_scat_dispersion_imag
_atom_type_scat_source
Cl Cl 0.1484 0.1585 'International Tables Vol C Tables 4.2.6.8 and 6.1.1.4'
Cs Cs -0.3680 2.1192 'International Tables Vol C Tables 4.2.6.8 and 6.1.1.4'
O O 0.0106 0.0060 'International Tables Vol C Tables 4.2.6.8 and 6.1.1.4'
S S 0.1246 0.1234 'International Tables Vol C Tables 4.2.6.8 and 6.1.1.4'
Ti Ti 0.2776 0.4457 'International Tables Vol C Tables 4.2.6.8 and 6.1.1.4'

loop_
_geom_angle_atom_site_label_1
_geom_angle_atom_site_label_2
_geom_angle_atom_site_label_3
_geom_angle
_geom_angle_site_symmetry_1
_geom_angle_site_symmetry_3
O17 Cs1 O17 180.0(3) 2_766 .
O17 Cs1 O50 90.70(14) 2_766 .
O17 Cs1 O50 89.30(14) . .
O17 Cs1 O50 89.30(14) 2_766 2_766
O17 Cs1 O50 90.70(14) . 2_766
O17 Cs1 O52 47.66(14) . .
O17 Cs1 O52 132.34(14) . 2_766
O17 Cs1 O52 47.66(14) 2_766 2_766
O17 Cs1 O52 132.34(14) 2_766 .
O17 Cs1 O54 132.00(14) . 2_766
O17 Cs1 O54 48.00(14) . .
O17 Cs1 O54 48.00(14) 2_766 2_766
O17 Cs1 O54 132.00(14) 2_766 .
O17 Cs1 O60 95.21(14) . 2_766
O17 Cs1 O60 95.21(14) 2_766 .
O17 Cs1 O60 84.79(13) 2_766 2_766
O17 Cs1 O60 84.79(13) . .
O48 Cs1 O17 83.63(14) 2_766 2_766
O48 Cs1 O17 96.37(14) . 2_766
O48 Cs1 O17 83.63(14) . .
O48 Cs1 O17 96.37(14) 2_766 .
O48 Cs1 O48 180.0 2_766 .
O48 Cs1 O50 48.38(15) . .
O48 Cs1 O50 131.62(15) . 2_766
O48 Cs1 O50 48.38(15) 2_766 2_766
O48 Cs1 O50 131.62(15) 2_766 .
O48 Cs1 O52 88.98(14) . .
O48 Cs1 O52 91.02(14) 2_766 .
O48 Cs1 O52 88.98(14) 2_766 2_766
O48 Cs1 O52 91.02(14) . 2_766
O48 Cs1 O54 48.41(14) . 2_766
O48 Cs1 O54 48.41(14) 2_766 .
O48 Cs1 O54 131.59(14) . .
O48 Cs1 O54 131.59(14) 2_766 2_766
O48 Cs1 O60 96.59(14) . 2_766
O48 Cs1 O60 96.59(14) 2_766 .
O48 Cs1 O60 83.41(14) . .
O48 Cs1 O60 83.41(14) 2_766 2_766
O50 Cs1 O50 180.0 2_766 .
O50 Cs1 O52 121.27(15) 2_766 .
O50 Cs1 O52 58.73(15) 2_766 2_766
O50 Cs1 O52 121.27(15) . 2_766
O50 Cs1 O52 58.73(15) . .
O50 Cs1 O54 120.47(15) . .
O50 Cs1 O54 120.47(15) 2_766 2_766
O50 Cs1 O54 59.53(15) 2_766 .
O50 Cs1 O54 59.53(15) . 2_766
O50 Cs1 O60 131.79(14) 2_766 2_766
O50 Cs1 O60 48.21(14) . 2_766
O50 Cs1 O60 48.21(14) 2_766 .
O50 Cs1 O60 131.79(14) . .
O52 Cs1 O52 180.0 . 2_766
O52 Cs1 O54 61.74(14) . .
O52 Cs1 O54 118.26(14) 2_766 .
O52 Cs1 O54 61.74(14) 2_766 2_766
O52 Cs1 O54 118.26(14) . 2_766
O54 Cs1 O54 180.0 2_766 .
O60 Cs1 O52 132.43(14) 2_766 2_766
O60 Cs1 O52 132.43(14) . .
O60 Cs1 O52 47.57(14) . 2_766
O60 Cs1 O52 47.57(14) 2_766 .
O60 Cs1 O54 90.52(14) 2_766 .
O60 Cs1 O54 90.53(14) . 2_766
O60 Cs1 O54 89.47(14) . .
O60 Cs1 O54 89.47(14) 2_766 2_766
O60 Cs1 O60 180.0 2_766 .
Cs3 Cs2 Cs1 140.66(8) . .
Cs3 Cs2 S2 77.42(7) . .
Cs3 Cs2 O17 134.81(12) . .
Cs3 Cs2 O36 62.49(17) . .
Cs3 Cs2 O38 84.51(14) . .
Cs3 Cs2 O40 59.64(15) . .
Cs3 Cs2 O46 101.53(12) . .
Cs3 Cs2 O48 88.66(13) . .
Cs3 Cs2 O49 99.61(12) . .
Cs3 Cs2 O59 164.38(12) . .
Cs3 Cs2 O60 137.59(13) . .
S2 Cs2 Cs1 104.83(5) . .
O17 Cs2 Cs1 51.61(10) . .
O17 Cs2 S2 59.63(10) . .
O17 Cs2 O36 133.9(2) . .
O17 Cs2 O40 75.25(17) . .
O17 Cs2 O46 106.79(15) . .
O17 Cs2 O49 46.10(13) . .
O17 Cs2 O59 47.24(13) . .
O36 Cs2 Cs1 149.59(14) . .
O36 Cs2 S2 99.52(15) . .
O38 Cs2 Cs1 112.14(13) . .
O38 Cs2 S2 21.49(13) . .
O38 Cs2 O17 60.93(16) . .
O38 Cs2 O36 85.1(2) . .
O38 Cs2 O40 41.16(18) . .
O38 Cs2 O46 165.44(17) . .
O38 Cs2 O49 74.29(16) . .
O38 Cs2 O59 85.72(16) . .
O38 Cs2 O60 132.46(18) . .
O40 Cs2 Cs1 109.39(15) . .
O40 Cs2 S2 22.18(13) . .
O40 Cs2 O36 100.1(2) . .
O46 Cs2 Cs1 55.18(11) . .
O46 Cs2 S2 146.79(11) . .
O46 Cs2 O36 109.44(18) . .
O46 Cs2 O40 131.57(16) . .
O46 Cs2 O49 91.55(14) . .
O46 Cs2 O59 90.85(14) . .
O48 Cs2 Cs1 52.01(11) . .
O48 Cs2 S2 98.60(11) . .
O48 Cs2 O17 84.77(14) . .
O48 Cs2 O36 141.2(2) . .
O48 Cs2 O38 119.38(17) . .
O48 Cs2 O40 84.83(17) . .
O48 Cs2 O46 48.36(14) . .
O48 Cs2 O49 47.74(14) . .
O48 Cs2 O59 106.77(14) . .
O48 Cs2 O60 88.35(15) . .
O49 Cs2 Cs1 55.55(9) . .
O49 Cs2 S2 56.63(10) . .
O49 Cs2 O36 154.24(17) . .
O49 Cs2 O40 54.21(17) . .
O59 Cs2 Cs1 54.78(9) . .
O59 Cs2 S2 97.41(10) . .
O59 Cs2 O36 104.55(19) . .
O59 Cs2 O40 118.19(17) . .
O59 Cs2 O49 89.42(13) . .
O60 Cs2 Cs1 53.63(10) . .
O60 Cs2 S2 144.72(12) . .
O60 Cs2 O17 86.93(14) . .
O60 Cs2 O36 96.11(17) . .
O60 Cs2 O40 161.40(18) . .
O60 Cs2 O46 48.71(14) . .
O60 Cs2 O49 109.16(14) . .
O60 Cs2 O59 47.84(14) . .
Cs2 Cs3 Cs8 120.78(8) . 1_645
Cs2 Cs3 S2 66.66(6) . .
Cs2 Cs3 O35 87.25(14) . .
Cs2 Cs3 O36 76.6(2) . .
Cs2 Cs3 O40 77.77(17) . .
Cs2 Cs3 O41 82.30(12) . .
Cs2 Cs3 O42 82.10(13) . .
S2 Cs3 Cs8 54.13(5) . 1_645
O35 Cs3 Cs8 67.03(12) . 1_645
O35 Cs3 S2 60.97(13) . .
O35 Cs3 O36 49.0(2) . .
O35 Cs3 O41 121.10(18) . .
O35 Cs3 O42 161.38(18) . .
O36 Cs3 Cs8 113.45(15) . 1_645
O36 Cs3 S2 100.5(2) . .
O36 Cs3 O41 156.9(2) . .
O36 Cs3 O42 113.2(2) . .
O40 Cs3 Cs8 44.69(16) . 1_645
O40 Cs3 S2 17.57(15) . .
O40 Cs3 O35 73.6(2) . .
O40 Cs3 O36 117.3(2) . .
O40 Cs3 O41 47.56(18) . .
O40 Cs3 O42 118.5(2) . .
O41 Cs3 Cs8 69.70(11) . 1_645
O41 Cs3 S2 61.71(12) . .
O42 Cs3 Cs8 131.59(14) . 1_645
O42 Cs3 S2 126.76(14) . .
O42 Cs3 O41 72.64(17) . .
Cl2 Cs4 S1 68.65(7) . .
Cl2 Cs4 S5 125.20(7) . .
Cl7 Cs4 Cl2 108.76(10) . .
Cl7 Cs4 Cl2 131.06(10) 2_676 .
Cl7 Cs4 Cl7 46.03(16) 2_676 .
Cl7 Cs4 S1 78.25(9) 2_676 .
Cl7 Cs4 S1 104.17(8) . .
Cl7 Cs4 S5 94.98(8) 2_676 .
Cl7 Cs4 S5 80.60(8) . .
Cl7 Cs4 O63 67.09(13) 2_676 .
Cl7 Cs4 O69 115.30(13) 2_676 .
S1 Cs4 S5 163.63(5) . .
O29 Cs4 Cl2 53.92(16) . .
O29 Cs4 Cl7 157.01(16) . 2_676
O29 Cs4 Cl7 156.18(15) . .
O29 Cs4 S1 85.38(15) . .
O29 Cs4 S5 96.40(16) . .
O29 Cs4 O30 61.16(16) . .
O29 Cs4 O61 100.3(2) . .
O29 Cs4 O63 101.73(18) . .
O29 Cs4 O69 79.32(18) . .
O30 Cs4 Cl2 48.88(12) . .
O30 Cs4 Cl7 95.32(13) . .
O30 Cs4 Cl7 141.30(14) . 2_676
O30 Cs4 S1 117.52(11) . .
O30 Cs4 S5 77.01(11) . .
O30 Cs4 O61 73.72(17) . .
O30 Cs4 O63 114.25(15) . .
O30 Cs4 O69 57.40(15) . .
O61 Cs4 Cl2 46.81(16) . .
O61 Cs4 Cl7 66.93(16) . .
O61 Cs4 Cl7 86.13(16) . 2_676
O61 Cs4 S1 61.77(12) . .
O61 Cs4 S5 133.26(12) . .
O61 Cs4 O63 45.67(16) . .
O61 Cs4 O69 124.38(16) . .
O63 Cs4 Cl2 69.27(12) . .
O63 Cs4 Cl7 83.86(13) . .
O63 Cs4 S1 21.25(11) . .
O63 Cs4 S5 161.67(11) . .
O63 Cs4 O69 170.04(15) . .
O66 Cs4 Cl2 70.72(14) . .
O66 Cs4 Cl7 89.85(15) . 2_676
O66 Cs4 Cl7 123.07(13) . .
O66 Cs4 S1 19.90(11) . .
O66 Cs4 S5 148.31(12) . .
O66 Cs4 O29 70.21(18) . .
O66 Cs4 O30 116.85(16) . .
O66 Cs4 O61 78.25(17) . .
O66 Cs4 O63 41.14(15) . .
O66 Cs4 O69 145.35(15) . .
O68 Cs4 Cl2 144.85(14) . .
O68 Cs4 Cl7 74.55(14) . .
O68 Cs4 Cl7 77.33(14) . 2_676
O68 Cs4 S1 145.96(13) . .
O68 Cs4 S5 19.70(12) . .
O68 Cs4 O29 109.6(2) . .
O68 Cs4 O30 96.29(16) . .
O68 Cs4 O61 138.73(18) . .
O68 Cs4 O63 144.10(16) . .
O68 Cs4 O66 138.15(17) . .
O68 Cs4 O69 40.87(16) . .
O69 Cs4 Cl2 104.33(12) . .
O69 Cs4 Cl7 91.34(13) . .
O69 Cs4 S1 164.30(11) . .
O69 Cs4 S5 21.31(11) . .
Cs6 Cs5 O4 88.8(3) . 2_675
Cs6 Cs5 O18 48.3(3) . .
Cs6 Cs5 O21 84.0(3) . .
Cs6 Cs5 O22 100.2(3) . .
Cs6 Cs5 O24 132.1(3) . .
Cs6 Cs5 O27 74.3(3) . .
Cs6 Cs5 O28 63.0(3) . .
Cs6 Cs5 O37 76.1(4) . 1_455
Cs6 Cs5 O39 97.8(3) . 1_455
Cs6 Cs5 O51 139.8(3) . 1_455
Cs6 Cs5 O53 99.0(3) . 1_455
O18 Cs5 O4 42.50(16) . 2_675
O21 Cs5 O4 47.33(17) . 2_675
O21 Cs5 O18 46.11(15) . .
O21 Cs5 O22 47.17(16) . .
O21 Cs5 O24 48.89(17) . .
O21 Cs5 O27 79.42(16) . .
O21 Cs5 O28 143.17(19) . .
O21 Cs5 O37 88.83(17) . 1_455
O21 Cs5 O39 124.97(19) . 1_455
O21 Cs5 O51 128.64(18) . 1_455
O21 Cs5 O53 173.0(2) . 1_455
O22 Cs5 O4 91.85(17) . 2_675
O22 Cs5 O18 87.55(15) . .
O24 Cs5 O4 66.6(2) . 2_675
O24 Cs5 O18 92.02(18) . .
O24 Cs5 O22 44.41(18) . .
O24 Cs5 O27 87.44(19) . .
O27 Cs5 O4 125.81(17) . 2_675
O27 Cs5 O18 96.17(15) . .
O27 Cs5 O22 44.22(14) . .
O28 Cs5 O4 139.3(2) . 2_675
O28 Cs5 O18 109.66(18) . .
O28 Cs5 O22 120.16(17) . .
O28 Cs5 O24 154.0(2) . .
O28 Cs5 O27 76.47(16) . .
O28 Cs5 O37 97.79(18) . 1_455
O28 Cs5 O51 88.18(16) . 1_455
O28 Cs5 O53 42.47(16) . 1_455
O37 Cs5 O4 44.47(17) 1_455 2_675
O37 Cs5 O18 56.58(16) 1_455 .
O37 Cs5 O22 135.67(17) 1_455 .
O37 Cs5 O24 106.2(2) 1_455 .
O37 Cs5 O27 149.0(2) 1_455 .
O39 Cs5 O4 77.64(18) 1_455 2_675
O39 Cs5 O18 96.38(17) 1_455 .
O39 Cs5 O22 159.0(2) 1_455 .
O39 Cs5 O24 114.6(2) 1_455 .
O39 Cs5 O27 154.09(18) 1_455 .
O39 Cs5 O28 77.97(17) 1_455 .
O39 Cs5 O37 40.33(16) 1_455 1_455
O39 Cs5 O51 46.34(17) 1_455 1_455
O39 Cs5 O53 48.51(17) 1_455 1_455
O51 Cs5 O4 97.83(19) 1_455 2_675
O51 Cs5 O18 135.39(18) 1_455 .
O51 Cs5 O22 119.04(19) 1_455 .
O51 Cs5 O24 85.91(18) 1_455 .
O51 Cs5 O27 128.15(19) 1_455 .
O51 Cs5 O37 81.29(18) 1_455 1_455
O53 Cs5 O4 126.11(19) 1_455 2_675
O53 Cs5 O18 132.45(18) 1_455 .
O53 Cs5 O22 137.51(19) 1_455 .
O53 Cs5 O24 128.8(2) 1_455 .
O53 Cs5 O27 107.46(17) 1_455 .
O53 Cs5 O37 85.77(17) 1_455 1_455
O53 Cs5 O51 46.01(16) 1_455 1_455
Cs5 Cs6 Ti4 99.0(3) . 2_675
Cs5 Cs6 S4 88.5(3) . .
Cs5 Cs6 O18 122.4(3) . .
Cs5 Cs6 O19 171.0(3) . .
Cs5 Cs6 O20 136.7(4) . .
Cs5 Cs6 O21 83.6(3) . .
Cs5 Cs6 O27 94.6(3) . .
Cs5 Cs6 O28 105.2(3) . .
Cs5 Cs6 O37 92.5(4) . 1_455
Cs5 Cs6 O39 70.6(3) . 1_455
Cs5 Cs6 O53 69.5(3) . 1_455
S4 Cs6 Ti4 162.40(6) . 2_675
O18 Cs6 Ti4 25.82(11) . 2_675
O18 Cs6 S4 139.58(12) . .
O18 Cs6 O20 91.79(15) . .
O18 Cs6 O27 107.07(15) . .
O18 Cs6 O37 61.41(16) . 1_455
O18 Cs6 O39 101.60(16) . 1_455
O18 Cs6 O53 143.08(16) . 1_455
O19 Cs6 Ti4 72.38(13) . 2_675
O19 Cs6 S4 100.46(13) . .
O19 Cs6 O18 49.67(16) . .
O19 Cs6 O20 46.97(15) . .
O19 Cs6 O21 87.43(17) . .
O19 Cs6 O27 84.91(16) . .
O19 Cs6 O37 86.62(17) . 1_455
O19 Cs6 O39 113.53(17) . 1_455
O19 Cs6 O53 119.26(18) . 1_455
O20 Cs6 Ti4 106.02(10) . 2_675
O20 Cs6 S4 78.15(10) . .
O21 Cs6 Ti4 26.20(11) . 2_675
O21 Cs6 S4 170.53(12) . .
O21 Cs6 O18 49.87(15) . .
O21 Cs6 O20 104.05(15) . .
O21 Cs6 O27 81.27(15) . .
O21 Cs6 O37 90.57(16) . 1_455
O21 Cs6 O39 119.65(16) . 1_455
O21 Cs6 O53 152.42(16) . 1_455
O27 Cs6 Ti4 101.06(11) . 2_675
O27 Cs6 S4 94.13(11) . .
O27 Cs6 O20 46.54(14) . .
O28 Cs6 Ti4 155.44(13) . 2_675
O28 Cs6 S4 20.13(12) . .
O28 Cs6 O18 129.93(17) . .
O28 Cs6 O19 83.65(17) . .
O28 Cs6 O20 58.23(15) . .
O28 Cs6 O21 161.35(17) . .
O28 Cs6 O27 81.65(16) . .
O28 Cs6 O37 105.16(17) . 1_455
O28 Cs6 O39 78.98(16) . 1_455
O28 Cs6 O53 42.29(16) . 1_455
O37 Cs6 Ti4 68.85(12) 1_455 2_675
O37 Cs6 S4 95.07(12) 1_455 .
O37 Cs6 O20 129.26(17) 1_455 .
O37 Cs6 O27 168.48(16) 1_455 .
O37 Cs6 O53 84.65(17) 1_455 1_455
O39 Cs6 Ti4 105.39(12) 1_455 2_675
O39 Cs6 S4 62.02(12) 1_455 .
O39 Cs6 O20 132.26(16) 1_455 .
O39 Cs6 O27 151.29(16) 1_455 .
O39 Cs6 O37 40.20(16) 1_455 1_455
O39 Cs6 O53 45.95(16) 1_455 1_455
O53 Cs6 Ti4 150.91(12) 1_455 2_675
O53 Cs6 S4 22.18(12) 1_455 .
O53 Cs6 O20 99.92(15) 1_455 .
O53 Cs6 O27 106.32(16) 1_455 .
O6 Cs7 O6 180.0 . 2_675
O6 Cs7 O8 59.67(16) . .
O6 Cs7 O8 120.33(16) 2_675 .
O6 Cs7 O8 59.67(16) 2_675 2_675
O6 Cs7 O8 120.33(16) . 2_675
O6 Cs7 O26 122.20(16) 2_675 .
O6 Cs7 O26 57.80(16) 2_675 2_675
O6 Cs7 O26 122.20(16) . 2_675
O6 Cs7 O26 57.80(16) . .
O8 Cs7 O8 180.0 2_675 .
O8 Cs7 O26 117.47(17) . .
O8 Cs7 O26 117.47(17) 2_675 2_675
O8 Cs7 O26 62.53(17) 2_675 .
O8 Cs7 O26 62.53(17) . 2_675
O19 Cs7 O6 89.31(15) 2_675 .
O19 Cs7 O6 89.31(15) . 2_675
O19 Cs7 O6 90.69(15) 2_675 2_675
O19 Cs7 O6 90.69(15) . .
O19 Cs7 O8 47.84(16) 2_675 2_675
O19 Cs7 O8 47.84(16) . .
O19 Cs7 O8 132.16(16) . 2_675
O19 Cs7 O8 132.15(16) 2_675 .
O19 Cs7 O19 180.0 2_675 .
O19 Cs7 O26 132.40(17) . .
O19 Cs7 O26 47.60(17) . 2_675
O19 Cs7 O26 47.60(17) 2_675 .
O19 Cs7 O26 132.40(17) 2_675 2_675
O19 Cs7 O27 94.65(16) . 2_675
O19 Cs7 O27 85.36(16) 2_675 2_675
O19 Cs7 O27 94.64(16) 2_675 .
O19 Cs7 O27 85.35(16) . .
O21 Cs7 O6 131.15(15) 2_675 2_675
O21 Cs7 O6 131.15(15) . .
O21 Cs7 O6 48.85(15) . 2_675
O21 Cs7 O6 48.85(15) 2_675 .
O21 Cs7 O8 47.34(15) 2_675 .
O21 Cs7 O8 132.66(15) . .
O21 Cs7 O8 47.34(15) . 2_675
O21 Cs7 O8 132.66(15) 2_675 2_675
O21 Cs7 O19 95.13(15) . 2_675
O21 Cs7 O19 95.13(15) 2_675 .
O21 Cs7 O19 84.87(15) . .
O21 Cs7 O19 84.87(15) 2_675 2_675
O21 Cs7 O21 180.0 . 2_675
O21 Cs7 O26 90.93(15) . .
O21 Cs7 O26 90.93(15) 2_675 2_675
O21 Cs7 O26 89.07(15) . 2_675
O21 Cs7 O26 89.07(15) 2_675 .
O21 Cs7 O27 97.42(15) 2_675 .
O21 Cs7 O27 82.58(15) 2_675 2_675
O21 Cs7 O27 82.58(15) . .
O21 Cs7 O27 97.42(15) . 2_675
O26 Cs7 O26 180.00(9) . 2_675
O27 Cs7 O6 131.43(15) . 2_675
O27 Cs7 O6 48.57(15) 2_675 2_675
O27 Cs7 O6 48.57(15) . .
O27 Cs7 O6 131.43(15) 2_675 .
O27 Cs7 O8 89.77(15) . 2_675
O27 Cs7 O8 90.23(15) 2_675 2_675
O27 Cs7 O8 90.23(15) . .
O27 Cs7 O8 89.77(15) 2_675 .
O27 Cs7 O26 47.16(16) . .
O27 Cs7 O26 132.84(16) . 2_675
O27 Cs7 O26 132.85(16) 2_675 .
O27 Cs7 O26 47.15(16) 2_675 2_675
O27 Cs7 O27 180.0 2_675 .
S6 Cs8 Cs3 77.72(6) . 1_465
S7 Cs8 Cs3 84.18(6) 2_585 1_465
S7 Cs8 S6 161.60(10) 2_585 .
O1 Cs8 Cs3 75.74(16) . 1_465
O1 Cs8 S6 20.16(14) . .
O1 Cs8 S7 153.60(18) . 2_585
O1 Cs8 O4 78.8(2) . 2_685
O1 Cs8 O13 137.2(2) . 2_585
O1 Cs8 O14 154.7(2) . 2_585
O1 Cs8 O25 43.00(18) . 2_675
O1 Cs8 O37 81.10(19) . 1_465
O1 Cs8 O40 59.0(2) . 1_465
O4 Cs8 Cs3 112.34(16) 2_685 1_465
O4 Cs8 S6 96.35(16) 2_685 .
O4 Cs8 S7 93.56(16) 2_685 2_585
O4 Cs8 O25 115.4(2) 2_685 2_675
O4 Cs8 O37 45.68(19) 2_685 1_465
O4 Cs8 O40 75.7(2) 2_685 1_465
O13 Cs8 Cs3 63.06(13) 2_585 1_465
O13 Cs8 S6 139.86(16) 2_585 .
O13 Cs8 S7 21.75(13) 2_585 2_585
O13 Cs8 O4 105.8(2) 2_585 2_685
O13 Cs8 O14 44.26(17) 2_585 2_585
O13 Cs8 O25 134.3(2) 2_585 2_675
O13 Cs8 O37 74.15(19) 2_585 1_465
O13 Cs8 O40 80.5(2) 2_585 1_465
O14 Cs8 Cs3 105.07(14) 2_585 1_465
O14 Cs8 S6 173.97(15) 2_585 .
O14 Cs8 S7 22.66(12) 2_585 2_585
O14 Cs8 O4 77.7(2) 2_585 2_685
O14 Cs8 O25 161.5(2) 2_585 2_675
O14 Cs8 O37 75.95(19) 2_585 1_465
O14 Cs8 O40 105.9(2) 2_585 1_465
O25 Cs8 Cs3 82.81(14) 2_675 1_465
O25 Cs8 S6 22.85(12) 2_675 .
O25 Cs8 S7 151.00(15) 2_675 2_585
O25 Cs8 O37 122.56(18) 2_675 1_465
O25 Cs8 O40 90.68(18) 2_675 1_465
O37 Cs8 Cs3 68.91(13) 1_465 1_465
O37 Cs8 S6 100.45(13) 1_465 .
O37 Cs8 S7 75.73(13) 1_465 2_585
O40 Cs8 Cs3 37.63(16) 1_465 1_465
O40 Cs8 S6 72.96(14) 1_465 .
O40 Cs8 S7 94.65(15) 1_465 2_585
O40 Cs8 O37 38.22(18) 1_465 1_465
Cs7 Ti1 Cs6 63.15(3) . .
O12 Ti1 Cs6 126.6(2) . .
O12 Ti1 Cs7 130.3(2) . .
O12 Ti1 O15 78.9(3) . .
O12 Ti1 O16 76.9(3) . .
O15 Ti1 Cs6 133.5(2) . .
O15 Ti1 Cs7 134.0(2) . .
O16 Ti1 Cs6 72.5(2) . .
O16 Ti1 Cs7 135.6(2) . .
O16 Ti1 O15 78.4(3) . .
O18 Ti1 Cs6 52.0(2) . .
O18 Ti1 Cs7 65.3(2) . .
O18 Ti1 O12 163.8(3) . .
O18 Ti1 O15 92.2(3) . .
O18 Ti1 O16 88.0(3) . .
O19 Ti1 Cs6 50.9(2) . .
O19 Ti1 Cs7 56.9(2) . .
O19 Ti1 O12 90.5(3) . .
O19 Ti1 O15 168.5(3) . .
O19 Ti1 O16 95.0(3) . .
O19 Ti1 O18 96.9(3) . .
O26 Ti1 Cs6 124.1(2) 2_675 .
O26 Ti1 Cs7 61.3(2) 2_675 .
O26 Ti1 O12 94.2(3) 2_675 .
O26 Ti1 O15 85.2(3) 2_675 .
O26 Ti1 O16 162.6(3) 2_675 .
O26 Ti1 O18 98.6(3) 2_675 .
O26 Ti1 O19 100.1(4) 2_675 .
Cs7 Ti2 Cs6 61.94(3) . .
O8 Ti2 Cs6 123.5(2) . .
O8 Ti2 Cs7 61.6(2) . .
O8 Ti2 O9 87.1(3) . .
O8 Ti2 O10 164.6(3) . .
O8 Ti2 O11 93.5(3) . .
O8 Ti2 O19 99.9(4) . .
O8 Ti2 O20 98.9(3) . .
O9 Ti2 Cs6 136.9(2) . .
O9 Ti2 Cs7 135.4(2) . .
O10 Ti2 Cs6 71.7(2) . .
O10 Ti2 Cs7 133.6(2) . .
O10 Ti2 O9 78.9(3) . .
O11 Ti2 Cs6 122.61(18) . .
O11 Ti2 Cs7 129.84(19) . .
O11 Ti2 O9 79.2(3) . .
O11 Ti2 O10 77.8(3) . .
O19 Ti2 Cs6 46.5(2) . .
O19 Ti2 Cs7 57.5(2) . .
O19 Ti2 O9 166.8(3) . .
O19 Ti2 O10 92.7(3) . .
O19 Ti2 O11 89.2(3) . .
O20 Ti2 Cs6 55.3(2) . .
O20 Ti2 Cs7 63.46(19) . .
O20 Ti2 O9 94.0(3) . .
O20 Ti2 O10 88.6(3) . .
O20 Ti2 O11 165.6(3) . .
O20 Ti2 O19 95.9(3) . .
Cs7 Ti3 Cs6 61.13(3) . .
O6 Ti3 Cs6 122.4(2) . .
O6 Ti3 Cs7 61.3(2) . .
O6 Ti3 O7 90.6(3) . .
O6 Ti3 O20 101.2(3) . .
O6 Ti3 O27 100.3(3) . .
O6 Ti3 O30 167.3(3) . .
O6 Ti3 O31 93.3(3) . .
O7 Ti3 Cs6 130.72(18) . .
O7 Ti3 Cs7 135.49(18) . .
O7 Ti3 O30 78.9(2) . .
O20 Ti3 Cs6 51.3(2) . .
O20 Ti3 Cs7 65.38(19) . .
O20 Ti3 O7 90.1(3) . .
O20 Ti3 O27 98.8(3) . .
O20 Ti3 O30 86.0(3) . .
O20 Ti3 O31 161.3(3) . .
O27 Ti3 Cs6 51.2(2) . .
O27 Ti3 Cs7 60.32(19) . .
O27 Ti3 O7 164.2(3) . .
O27 Ti3 O30 88.7(3) . .
O27 Ti3 O31 90.0(3) . .
O30 Ti3 Cs6 70.27(17) . .
O30 Ti3 Cs7 131.38(17) . .
O31 Ti3 Cs6 128.6(2) . .
O31 Ti3 Cs7 132.91(18) . .
O31 Ti3 O7 77.9(3) . .
O31 Ti3 O30 77.7(3) . .
Cs6 Ti4 Cs5 9.48(4) 2_675 2_675
Cs7 Ti4 Cs5 69.16(5) . 2_675
Cs7 Ti4 Cs6 63.82(3) . 2_675
O2 Ti4 Cs5 117.9(2) . 2_675
O2 Ti4 Cs6 127.4(2) . 2_675
O2 Ti4 Cs7 130.9(2) . .
O2 Ti4 O4 78.4(3) . .
O2 Ti4 O5 76.7(3) . .
O4 Ti4 Cs5 63.1(3) . 2_675
O4 Ti4 Cs6 68.3(2) . 2_675
O4 Ti4 Cs7 132.0(3) . .
O4 Ti4 O5 80.5(4) . .
O5 Ti4 Cs5 134.6(2) . 2_675
O5 Ti4 Cs6 132.3(2) . 2_675
O5 Ti4 Cs7 135.9(2) . .
O6 Ti4 Cs5 129.6(2) . 2_675
O6 Ti4 Cs6 124.2(2) . 2_675
O6 Ti4 Cs7 60.6(2) . .
O6 Ti4 O2 93.7(3) . .
O6 Ti4 O4 167.3(3) . .
O6 Ti4 O5 88.1(3) . .
O18 Ti4 Cs5 61.0(2) 2_675 2_675
O18 Ti4 Cs6 52.2(2) 2_675 2_675
O18 Ti4 Cs7 67.2(2) 2_675 .
O18 Ti4 O2 161.5(3) 2_675 .
O18 Ti4 O4 85.7(3) 2_675 .
O18 Ti4 O5 91.7(3) 2_675 .
O18 Ti4 O6 100.3(3) 2_675 .
O18 Ti4 O21 98.6(3) 2_675 2_675
O21 Ti4 Cs5 46.96(19) 2_675 2_675
O21 Ti4 Cs6 51.95(19) 2_675 2_675
O21 Ti4 Cs7 57.26(19) 2_675 .
O21 Ti4 O2 91.0(3) 2_675 .
O21 Ti4 O4 91.3(3) 2_675 .
O21 Ti4 O5 166.3(3) 2_675 .
O21 Ti4 O6 98.8(3) 2_675 .
Cs5 Ti5 Cs6 8.92(4) . .
Cs7 Ti5 Cs5 66.29(6) . .
Cs7 Ti5 Cs6 58.80(3) . .
O22 Ti5 Cs5 54.0(2) . .
O22 Ti5 Cs6 57.1(2) . .
O22 Ti5 Cs7 65.2(2) . .
O22 Ti5 O26 98.4(3) . .
O22 Ti5 O27 98.7(3) . .
O22 Ti5 O32 163.9(4) . .
O22 Ti5 O35 93.9(3) . .
O22 Ti5 O36 85.1(4) . .
O26 Ti5 Cs5 126.9(2) . .
O26 Ti5 Cs6 119.5(2) . .
O26 Ti5 Cs7 60.7(2) . .
O26 Ti5 O27 98.3(3) . .
O26 Ti5 O32 93.9(4) . .
O26 Ti5 O35 87.5(3) . .
O26 Ti5 O36 166.1(3) . .
O27 Ti5 Cs5 52.9(2) . .
O27 Ti5 Cs6 45.8(2) . .
O27 Ti5 Cs7 57.23(19) . .
O27 Ti5 O32 89.6(3) . .
O27 Ti5 O35 165.1(3) . .
O27 Ti5 O36 94.4(3) . .
O32 Ti5 Cs5 124.5(3) . .
O32 Ti5 Cs6 124.4(3) . .
O32 Ti5 Cs7 130.5(3) . .
O32 Ti5 O35 76.2(3) . .
O32 Ti5 O36 80.5(5) . .
O35 Ti5 Cs5 132.6(2) . .
O35 Ti5 Cs6 141.1(2) . .
O35 Ti5 Cs7 136.48(19) . .
O36 Ti5 Cs5 65.9(3) . .
O36 Ti5 Cs6 73.7(3) . .
O36 Ti5 Cs7 132.2(3) . .
O36 Ti5 O35 78.8(3) . .
Cs5 Ti6 Cs6 9.14(5) . .
Cs7 Ti6 Cs5 69.55(6) . .
Cs7 Ti6 Cs6 60.80(3) . .
O8 Ti6 Cs5 130.8(2) 2_675 .
O8 Ti6 Cs6 121.9(2) 2_675 .
O8 Ti6 Cs7 61.3(2) 2_675 .
O8 Ti6 O21 97.3(3) 2_675 .
O8 Ti6 O22 97.8(3) 2_675 .
O8 Ti6 O23 88.7(3) 2_675 .
O8 Ti6 O24 169.2(4) 2_675 .
O8 Ti6 O25 93.2(3) 2_675 .
O21 Ti6 Cs5 49.5(2) . .
O21 Ti6 Cs6 43.45(19) . .
O21 Ti6 Cs7 55.79(19) . .
O21 Ti6 O23 166.9(3) . .
O21 Ti6 O24 91.2(3) . .
O21 Ti6 O25 90.3(3) . .
O22 Ti6 Cs5 62.6(2) . .
O22 Ti6 Cs6 62.9(2) . .
O22 Ti6 Cs7 66.1(2) . .
O22 Ti6 O21 100.2(3) . .
O22 Ti6 O23 90.4(3) . .
O22 Ti6 O24 87.2(4) . .
O22 Ti6 O25 163.6(3) . .
O23 Ti6 Cs5 132.4(2) . .
O23 Ti6 Cs6 140.2(2) . .
O23 Ti6 Cs7 136.7(2) . .
O24 Ti6 Cs5 60.0(3) . .
O24 Ti6 Cs6 69.0(3) . .
O24 Ti6 Cs7 129.4(3) . .
O24 Ti6 O23 81.6(3) . .
O25 Ti6 Cs5 117.9(2) . .
O25 Ti6 Cs6 120.6(2) . .
O25 Ti6 Cs7 130.2(2) . .
O25 Ti6 O23 77.7(3) . .
O25 Ti6 O24 80.1(4) . .
Cs1 Ti7 Cs2 60.14(3) . .
O17 Ti7 Cs1 57.70(17) . .
O17 Ti7 Cs2 49.36(18) . .
O17 Ti7 O55 89.4(3) . .
O17 Ti7 O56 163.7(3) . .
O17 Ti7 O58 85.6(3) . .
O54 Ti7 Cs1 62.3(2) . .
O54 Ti7 Cs2 122.3(2) . .
O54 Ti7 O17 100.4(3) . .
O54 Ti7 O55 93.9(3) . .
O54 Ti7 O56 90.8(3) . .
O54 Ti7 O58 170.5(3) . .
O54 Ti7 O59 98.9(3) . .
O55 Ti7 Cs1 130.93(19) . .
O55 Ti7 Cs2 126.3(2) . .
O55 Ti7 O56 77.8(2) . .
O55 Ti7 O58 78.7(3) . .
O56 Ti7 Cs1 138.63(19) . .
O56 Ti7 Cs2 132.53(19) . .
O56 Ti7 O58 82.0(3) . .
O58 Ti7 Cs1 127.10(19) . .
O58 Ti7 Cs2 67.11(19) . .
O59 Ti7 Cs1 64.43(18) . .
O59 Ti7 Cs2 52.99(19) . .
O59 Ti7 O17 97.8(3) . .
O59 Ti7 O55 163.9(3) . .
O59 Ti7 O56 92.3(3) . .
O59 Ti7 O58 87.5(3) . .
Cs1 Ti8 Cs2 60.83(3) . .
O50 Ti8 Cs1 59.4(2) 2_766 .
O50 Ti8 Cs2 120.2(2) 2_766 .
O50 Ti8 O57 88.6(3) 2_766 .
O50 Ti8 O60 99.5(3) 2_766 .
O50 Ti8 O61 165.5(3) 2_766 .
O50 Ti8 O63 91.7(3) 2_766 .
O57 Ti8 Cs1 134.05(19) . .
O57 Ti8 Cs2 137.0(2) . .
O57 Ti8 O61 78.7(3) . .
O59 Ti8 Cs1 64.14(18) . .
O59 Ti8 Cs2 55.36(19) . .
O59 Ti8 O50 98.1(3) . 2_766
O59 Ti8 O57 92.1(3) . .
O59 Ti8 O60 98.0(3) . .
O59 Ti8 O61 89.5(3) . .
O59 Ti8 O63 166.3(3) . .
O60 Ti8 Cs1 59.81(18) . .
O60 Ti8 Cs2 46.84(18) . .
O60 Ti8 O57 165.9(3) . .
O60 Ti8 O61 91.6(3) . .
O60 Ti8 O63 89.6(3) . .
O61 Ti8 Cs1 135.0(2) . .
O61 Ti8 Cs2 74.2(2) . .
O63 Ti8 Cs1 129.44(18) . .
O63 Ti8 Cs2 126.60(18) . .
O63 Ti8 O57 78.6(3) . .
O63 Ti8 O61 79.0(3) . .
Cs1 Ti9 Cs2 60.58(3) . .
O46 Ti9 Cs1 63.67(19) . .
O46 Ti9 Cs2 53.2(2) . .
O46 Ti9 O62 87.2(3) . .
O46 Ti9 O64 164.7(3) . .
O46 Ti9 O67 92.1(3) . .
O52 Ti9 Cs1 61.0(2) 2_766 .
O52 Ti9 Cs2 121.5(2) 2_766 .
O52 Ti9 O46 99.7(3) 2_766 .
O52 Ti9 O60 100.8(3) 2_766 .
O52 Ti9 O62 164.9(3) 2_766 .
O52 Ti9 O64 93.5(3) 2_766 .
O52 Ti9 O67 89.2(3) 2_766 .
O60 Ti9 Cs1 59.34(18) . .
O60 Ti9 Cs2 46.69(18) . .
O60 Ti9 O46 95.9(3) . .
O60 Ti9 O62 91.8(3) . .
O60 Ti9 O64 89.2(3) . .
O60 Ti9 O67 165.9(3) . .
O62 Ti9 Cs1 133.8(3) . .
O62 Ti9 Cs2 73.4(3) . .
O64 Ti9 Cs1 130.6(2) . .
O64 Ti9 Cs2 124.9(2) . .
O64 Ti9 O62 78.2(3) . .
O64 Ti9 O67 80.3(3) . .
O67 Ti9 Cs1 134.78(17) . .
O67 Ti9 Cs2 134.55(17) . .
O67 Ti9 O62 77.0(3) . .
Cs1 Ti10 Cs2 61.20(3) . .
O42 Ti10 Cs1 130.5(2) . .
O42 Ti10 Cs2 69.3(2) . .
O44 Ti10 Cs1 129.94(17) . .
O44 Ti10 Cs2 122.84(17) . .
O44 Ti10 O42 76.9(3) . .
O45 Ti10 Cs1 135.38(18) . .
O45 Ti10 Cs2 135.7(2) . .
O45 Ti10 O42 82.6(3) . .
O45 Ti10 O44 80.3(2) . .
O46 Ti10 Cs1 63.7(2) . .
O46 Ti10 Cs2 54.8(2) . .
O46 Ti10 O42 89.2(3) . .
O46 Ti10 O44 165.1(3) . .
O46 Ti10 O45 92.8(3) . .
O46 Ti10 O48 96.5(3) . .
O46 Ti10 O54 99.6(3) . 2_766
O48 Ti10 Cs1 56.36(18) . .
O48 Ti10 Cs2 47.86(19) . .
O48 Ti10 O42 89.9(3) . .
O48 Ti10 O44 88.8(2) . .
O48 Ti10 O45 167.9(3) . .
O54 Ti10 Cs1 61.45(19) 2_766 .
O54 Ti10 Cs2 122.6(2) 2_766 .
O54 Ti10 O42 167.9(3) 2_766 .
O54 Ti10 O44 93.5(3) 2_766 .
O54 Ti10 O45 88.7(3) 2_766 .
O54 Ti10 O48 97.3(3) 2_766 .
Cs1 Ti11 Cs2 60.30(3) . .
O41 Ti11 Cs1 129.30(18) . .
O41 Ti11 Cs2 69.17(18) . .
O43 Ti11 Cs1 130.36(18) . .
O43 Ti11 Cs2 122.53(18) . .
O43 Ti11 O41 80.3(3) . .
O43 Ti11 O47 79.1(2) . .
O47 Ti11 Cs1 135.16(18) . .
O47 Ti11 Cs2 138.7(2) . .
O47 Ti11 O41 82.5(3) . .
O48 Ti11 Cs1 56.49(18) . .
O48 Ti11 Cs2 44.72(18) . .
O48 Ti11 O41 90.5(3) . .
O48 Ti11 O43 90.3(2) . .
O48 Ti11 O47 168.0(3) . .
O49 Ti11 Cs1 65.70(19) . .
O49 Ti11 Cs2 55.9(2) . .
O49 Ti11 O41 83.6(3) . .
O49 Ti11 O43 162.7(3) . .
O49 Ti11 O47 92.7(3) . .
O49 Ti11 O48 96.2(3) . .
O50 Ti11 Cs1 58.9(2) . .
O50 Ti11 Cs2 119.2(2) . .
O50 Ti11 O41 171.2(3) . .
O50 Ti11 O43 96.0(3) . .
O50 Ti11 O47 89.0(3) . .
O50 Ti11 O48 97.6(3) . .
O50 Ti11 O49 99.0(3) . .
Cs1 Ti12 Cs2 59.59(3) . .
Cs1 Ti12 Cs5 170.00(6) . 1_655
Cs2 Ti12 Cs5 120.43(6) . 1_655
O17 Ti12 Cs1 55.49(18) . .
O17 Ti12 Cs2 48.97(18) . .
O17 Ti12 Cs5 116.10(19) . 1_655
O17 Ti12 O39 94.6(3) . .
O17 Ti12 O51 168.2(3) . .
O17 Ti12 O52 97.3(3) . .
O17 Ti12 O53 90.9(3) . .
O39 Ti12 Cs1 136.1(2) . .
O39 Ti12 Cs2 76.56(19) . .
O39 Ti12 Cs5 44.7(2) . 1_655
O39 Ti12 O51 79.6(3) . .
O39 Ti12 O53 81.1(3) . .
O49 Ti12 Cs1 64.36(19) . .
O49 Ti12 Cs2 54.6(2) . .
O49 Ti12 Cs5 124.65(19) . 1_655
O49 Ti12 O17 98.0(3) . .
O49 Ti12 O39 93.3(3) . .
O49 Ti12 O51 92.7(3) . .
O49 Ti12 O52 95.5(3) . .
O49 Ti12 O53 169.9(3) . .
O51 Ti12 Cs1 134.95(19) . .
O51 Ti12 Cs2 137.5(2) . .
O51 Ti12 Cs5 52.86(19) . 1_655
O52 Ti12 Cs1 59.83(19) . .
O52 Ti12 Cs2 119.3(2) . .
O52 Ti12 Cs5 119.8(2) . 1_655
O52 Ti12 O39 164.1(3) . .
O52 Ti12 O51 86.7(3) . .
O52 Ti12 O53 88.1(3) . .
O53 Ti12 Cs1 125.25(19) . .
O53 Ti12 Cs2 131.00(19) . .
O53 Ti12 Cs5 46.09(19) . 1_655
O53 Ti12 O51 78.1(3) . .
Cs4 Cl7 Cs4 133.97(16) 2_676 .
O63 S1 Cs4 60.2(3) . .
O63 S1 O64 109.6(4) . .
O64 S1 Cs4 124.4(3) . .
O65 S1 Cs4 126.8(4) . .
O65 S1 O63 109.3(4) . .
O65 S1 O64 108.5(5) . .
O66 S1 Cs4 49.5(3) . .
O66 S1 O63 109.7(4) . .
O66 S1 O64 108.4(4) . .
O66 S1 O65 111.3(4) . .
Cs2 S2 Cs3 35.92(4) . .
Cs2 S2 Cs5 142.99(7) . 1_655
Cs2 S2 Cs6 144.51(7) . 1_655
Cs3 S2 Cs6 176.69(7) . 1_655
Cs5 S2 Cs3 166.89(9) 1_655 .
Cs5 S2 Cs6 9.82(5) 1_655 1_655
O37 S2 Cs2 155.5(4) . .
O37 S2 Cs3 126.9(4) . .
O37 S2 Cs5 58.7(4) . 1_655
O37 S2 Cs6 54.1(4) . 1_655
O37 S2 O39 106.4(4) . .
O38 S2 Cs2 53.7(3) . .
O38 S2 Cs3 70.2(3) . .
O38 S2 Cs5 120.8(3) . 1_655
O38 S2 Cs6 112.8(3) . 1_655
O38 S2 O37 109.4(4) . .
O38 S2 O39 109.5(4) . .
O39 S2 Cs2 96.7(3) . .
O39 S2 Cs3 124.2(3) . .
O39 S2 Cs5 47.8(3) . 1_655
O39 S2 Cs6 53.9(3) . 1_655
O40 S2 Cs2 67.3(4) . .
O40 S2 Cs3 40.6(4) . .
O40 S2 Cs5 127.9(4) . 1_655
O40 S2 Cs6 136.4(4) . 1_655
O40 S2 O37 110.7(5) . .
O40 S2 O38 110.8(5) . .
O40 S2 O39 109.9(5) . .
O31 S3 O32 109.3(4) . .
O33 S3 O31 110.8(5) . .
O33 S3 O32 110.2(7) . .
O33 S3 O34 110.9(5) . .
O34 S3 O31 109.8(4) . .
O34 S3 O32 105.7(5) . .
Cs6 S4 Cs5 10.28(5) . .
O28 S4 Cs5 54.2(3) . .
O28 S4 Cs6 45.5(3) . .
O28 S4 O53 108.9(4) . 1_455
O28 S4 O55 108.2(4) . 1_455
O29 S4 Cs5 123.0(3) . .
O29 S4 Cs6 127.8(3) . .
O29 S4 O28 109.5(4) . .
O29 S4 O53 110.5(5) . 1_455
O29 S4 O55 110.4(4) . 1_455
O53 S4 Cs5 54.7(3) 1_455 .
O53 S4 Cs6 63.5(3) 1_455 .
O53 S4 O55 109.4(4) 1_455 1_455
O55 S4 Cs5 126.6(3) 1_455 .
O55 S4 Cs6 120.6(3) 1_455 .
O43 S5 Cs4 118.5(3) 1_465 .
O44 S5 Cs4 131.3(3) 1_465 .
O44 S5 O43 109.3(4) 1_465 1_465
O68 S5 Cs4 46.8(3) . .
O68 S5 O43 109.7(4) . 1_465
O68 S5 O44 109.3(4) . 1_465
O69 S5 Cs4 63.8(3) . .
O69 S5 O43 109.2(4) . 1_465
O69 S5 O44 109.3(4) . 1_465
O69 S5 O68 110.1(4) . .
O1 S6 Cs8 44.8(3) . .
O1 S6 O2 109.1(4) . .
O1 S6 O3 109.9(4) . .
O1 S6 O25 109.7(5) . 2_675
O2 S6 Cs8 126.0(3) . .
O3 S6 Cs8 124.4(3) . .
O3 S6 O2 108.3(4) . .
O3 S6 O25 110.6(5) . 2_675
O25 S6 Cs8 65.0(3) 2_675 .
O25 S6 O2 109.1(4) 2_675 .
O11 S7 Cs8 118.6(3) . 2_585
O11 S7 O12 110.0(4) . .
O12 S7 Cs8 131.1(3) . 2_585
O13 S7 Cs8 51.0(3) . 2_585
O13 S7 O11 108.8(4) . .
O13 S7 O12 109.0(4) . .
O14 S7 Cs8 60.9(3) . 2_585
O14 S7 O11 109.6(4) . .
O14 S7 O12 108.2(4) . .
O14 S7 O13 111.3(4) . .
S6 O1 Cs8 115.0(4) . .
S6 O2 Ti4 136.6(4) . .
Cs8 O4 Cs5 132.7(2) 2_685 2_675
Ti4 O4 Cs5 86.2(3) . 2_675
Ti4 O4 Cs8 133.8(4) . 2_685
Ti3 O6 Cs7 91.0(2) . .
Ti3 O6 Ti4 176.8(4) . .
Ti4 O6 Cs7 91.5(2) . .
Ti2 O8 Cs7 91.3(2) . .
Ti2 O8 Ti6 174.8(4) . 2_675
Ti6 O8 Cs7 91.6(2) 2_675 .
S7 O11 Ti2 136.9(4) . .
S7 O12 Ti1 136.0(5) . .
S7 O13 Cs8 107.2(3) . 2_585
S7 O14 Cs8 96.5(4) . 2_585
Cs1 O17 Cs2 75.77(12) . .
Ti7 O17 Cs1 94.5(2) . .
Ti7 O17 Cs2 106.3(2) . .
Ti12 O17 Cs1 98.1(2) . .
Ti12 O17 Cs2 107.3(2) . .
Ti12 O17 Ti7 146.1(3) . .
Cs6 O18 Cs5 9.25(5) . .
Cs6 O18 Cs7 75.17(13) . .
Cs7 O18 Cs5 78.37(14) . .
Ti1 O18 Cs5 110.6(3) . .
Ti1 O18 Cs6 101.6(3) . .
Ti1 O18 Cs7 87.1(2) . .
Ti4 O18 Cs5 93.8(2) 2_675 .
Ti4 O18 Cs6 102.0(3) 2_675 .
Ti4 O18 Cs7 85.5(2) 2_675 .
Ti4 O18 Ti1 152.5(4) 2_675 .
Cs6 O19 Cs7 79.38(14) . .
Ti1 O19 Cs6 103.4(3) . .
Ti1 O19 Cs7 96.2(3) . .
Ti1 O19 Ti2 146.6(4) . .
Ti2 O19 Cs6 109.5(3) . .
Ti2 O19 Cs7 95.2(3) . .
Cs6 O20 Cs7 73.30(12) . .
Ti2 O20 Cs6 99.5(2) . .
Ti2 O20 Cs7 89.2(2) . .
Ti2 O20 Ti3 152.9(4) . .
Ti3 O20 Cs6 104.9(2) . .
Ti3 O20 Cs7 86.7(2) . .
Cs5 O21 Cs6 12.40(6) . .
Cs5 O21 Cs7 89.55(16) . .
Cs6 O21 Cs7 79.81(14) . .
Ti4 O21 Cs5 108.8(3) 2_675 .
Ti4 O21 Cs6 101.9(2) 2_675 .
Ti4 O21 Cs7 95.1(2) 2_675 .
Ti6 O21 Cs5 105.3(3) . .
Ti6 O21 Cs6 113.9(3) . .
Ti6 O21 Cs7 97.0(2) . .
Ti6 O21 Ti4 143.7(4) . 2_675
Cs7 O22 Cs5 78.52(15) . .
Ti5 O22 Cs5 102.6(3) . .
Ti5 O22 Cs7 87.9(2) . .
Ti5 O22 Ti6 163.9(5) . .
Ti6 O22 Cs5 91.2(3) . .
Ti6 O22 Cs7 86.7(2) . .
Ti6 O24 Cs5 88.8(3) . .
Ti6 O25 Cs8 127.6(3) . 2_675
S6 O25 Cs8 92.2(3) 2_675 2_675
S6 O25 Ti6 135.9(4) 2_675 .
Ti1 O26 Cs7 91.9(3) 2_675 .
Ti1 O26 Ti5 172.5(4) 2_675 .
Ti5 O26 Cs7 92.3(2) . .
Cs6 O27 Cs5 11.12(6) . .
Cs7 O27 Cs5 82.35(14) . .
Cs7 O27 Cs6 75.33(12) . .
Ti3 O27 Cs5 113.7(3) . .
Ti3 O27 Cs6 104.8(2) . .
Ti3 O27 Cs7 91.6(2) . .
Ti5 O27 Cs5 103.5(3) . .
Ti5 O27 Cs6 112.4(3) . .
Ti5 O27 Cs7 95.8(2) . .
Ti5 O27 Ti3 142.7(4) . .
Cs6 O28 Cs5 11.86(7) . .
S4 O28 Cs5 104.6(3) . .
S4 O28 Cs6 114.4(4) . .
S4 O29 Cs4 144.0(4) . .
Ti3 O30 Cs4 142.3(3) . .
S3 O31 Ti3 135.2(4) . .
S3 O32 Ti5 135.2(5) . .
Ti5 O35 Cs3 115.7(3) . .
Cs3 O36 Cs2 40.86(11) . .
Ti5 O36 Cs2 120.6(4) . .
Ti5 O36 Cs3 113.9(3) . .
Cs5 O37 Cs8 129.1(2) 1_655 1_645
Cs6 O37 Cs5 11.37(6) 1_655 1_655
Cs6 O37 Cs8 135.0(2) 1_655 1_645
S2 O37 Cs5 100.7(4) . 1_655
S2 O37 Cs6 105.9(4) . 1_655
S2 O37 Cs8 102.6(4) . 1_645
S2 O38 Cs2 104.9(4) . .
Cs5 O39 Cs6 11.65(7) 1_655 1_655
Ti12 O39 Cs5 109.2(3) . 1_655
Ti12 O39 Cs6 115.0(3) . 1_655
S2 O39 Cs5 112.4(3) . 1_655
S2 O39 Cs6 105.5(3) . 1_655
S2 O39 Ti12 138.4(4) . .
Cs2 O40 Cs8 138.1(3) . 1_645
Cs3 O40 Cs2 42.59(14) . .
Cs3 O40 Cs8 97.7(2) . 1_645
S2 O40 Cs2 90.5(4) . .
S2 O40 Cs3 121.8(5) . .
S2 O40 Cs8 107.1(4) . 1_645
Ti11 O41 Cs3 114.6(2) . .
Ti10 O42 Cs3 115.8(3) . .
S5 O43 Ti11 135.4(4) 1_645 .
S5 O44 Ti10 134.9(4) 1_645 .
Cs2 O46 Cs1 72.37(12) . .
Ti9 O46 Cs1 88.3(2) . .
Ti9 O46 Cs2 101.0(2) . .
Ti10 O46 Cs1 89.8(2) . .
Ti10 O46 Cs2 100.3(2) . .
Ti10 O46 Ti9 156.9(4) . .
Cs2 O48 Cs1 78.61(13) . .
Ti10 O48 Cs1 95.5(2) . .
Ti10 O48 Cs2 106.3(2) . .
Ti11 O48 Cs1 95.4(2) . .
Ti11 O48 Cs2 110.9(2) . .
Ti11 O48 Ti10 142.5(4) . .
Cs2 O49 Cs1 70.26(11) . .
Ti11 O49 Cs1 86.9(2) . .
Ti11 O49 Cs2 98.9(2) . .
Ti12 O49 Cs1 88.9(2) . .
Ti12 O49 Cs2 100.9(2) . .
Ti12 O49 Ti11 157.0(4) . .
Ti8 O50 Cs1 93.1(2) 2_766 .
Ti11 O50 Cs1 94.3(2) . .
Ti11 O50 Ti8 172.5(4) . 2_766
Ti12 O51 Cs5 98.1(2) . 1_655
Ti9 O52 Cs1 92.8(2) 2_766 .
Ti9 O52 Ti12 173.6(4) 2_766 .
Ti12 O52 Cs1 92.5(2) . .
Cs5 O53 Cs6 11.47(6) 1_655 1_655
Ti12 O53 Cs5 106.6(3) . 1_655
Ti12 O53 Cs6 111.7(3) . 1_655
S4 O53 Cs5 104.0(3) 1_655 1_655
S4 O53 Cs6 94.3(3) 1_655 1_655
S4 O53 Ti12 138.7(4) 1_655 .
Ti7 O54 Cs1 90.9(2) . .
Ti7 O54 Ti10 175.7(4) . 2_766
Ti10 O54 Cs1 90.9(2) 2_766 .
S4 O55 Ti7 137.1(4) 1_655 .
Cs2 O59 Cs1 71.64(11) . .
Ti7 O59 Cs1 88.0(2) . .
Ti7 O59 Cs2 102.4(2) . .
Ti8 O59 Cs1 88.6(2) . .
Ti8 O59 Cs2 99.5(2) . .
Ti8 O59 Ti7 155.5(4) . .
Cs2 O60 Cs1 76.69(13) . .
Ti8 O60 Cs1 92.7(2) . .
Ti8 O60 Cs2 108.9(2) . .
Ti8 O60 Ti9 142.2(3) . .
Ti9 O60 Cs1 92.9(2) . .
Ti9 O60 Cs2 108.8(2) . .
Ti8 O61 Cs4 115.2(3) . .
Ti8 O63 Cs4 113.3(2) . .
S1 O63 Cs4 98.6(3) . .
S1 O63 Ti8 138.1(4) . .
S1 O64 Ti9 138.1(5) . .
S1 O66 Cs4 110.6(3) . .
S5 O68 Cs4 113.5(3) . .
S5 O69 Cs4 94.9(4) . .

loop_
_geom_bond_atom_site_label_1
_geom_bond_atom_site_label_2
_geom_bond_distance
_geom_bond_site_symmetry_2
Cs1 O17 3.343(6) .
Cs1 O17 3.343(5) 2_766
Cs1 O48 3.323(6) .
Cs1 O48 3.323(6) 2_766
Cs1 O50 3.408(6) 2_766
Cs1 O50 3.408(6) .
Cs1 O52 3.476(6) .
Cs1 O52 3.476(6) 2_766
Cs1 O54 3.490(6) .
Cs1 O54 3.490(6) 2_766
Cs1 O60 3.420(6) 2_766
Cs1 O60 3.420(6) .
Cs2 Cs3 2.467(3) .
Cs2 S2 3.862(3) .
Cs2 O17 3.389(6) .
Cs2 O36 3.669(10) .
Cs2 O38 3.218(8) .
Cs2 O40 3.563(10) .
Cs2 O46 3.439(6) .
Cs2 O48 3.201(6) .
Cs2 O49 3.561(6) .
Cs2 O59 3.505(6) .
Cs2 O60 3.238(6) .
Cs3 Cs8 5.105(4) 1_645
Cs3 S2 4.105(3) .
Cs3 O35 3.263(8) .
Cs3 O36 3.345(9) .
Cs3 O40 3.145(10) .
Cs3 O41 3.523(7) .
Cs3 O42 3.419(8) .
Cs4 Cl2 3.804(5) .
Cs4 Cl7 3.714(6) .
Cs4 Cl7 3.477(5) 2_676
Cs4 S1 4.007(2) .
Cs4 S5 4.013(2) .
Cs4 O29 3.257(8) .
Cs4 O30 3.375(6) .
Cs4 O61 3.438(8) .
Cs4 O63 3.516(6) .
Cs4 O66 3.255(7) .
Cs4 O68 3.190(7) .
Cs4 O69 3.615(8) .
Cs5 Cs6 0.704(3) .
Cs5 O4 3.769(10) 2_675
Cs5 O18 3.697(7) .
Cs5 O21 3.258(6) .
Cs5 O22 3.673(8) .
Cs5 O24 3.582(11) .
Cs5 O27 3.637(7) .
Cs5 O28 3.304(8) .
Cs5 O37 3.567(10) 1_455
Cs5 O39 3.287(7) 1_455
Cs5 O51 3.553(8) 1_455
Cs5 O53 3.316(7) 1_455
Cs6 Ti4 4.051(2) 2_675
Cs6 S4 3.896(2) .
Cs6 O18 3.272(7) .
Cs6 O19 3.244(7) .
Cs6 O20 3.517(7) .
Cs6 O21 3.260(6) .
Cs6 O27 3.512(6) .
Cs6 O28 3.049(7) .
Cs6 O37 3.466(9) 1_455
Cs6 O39 3.453(7) 1_455
Cs6 O53 3.496(7) 1_455
Cs7 O6 3.413(7) 2_675
Cs7 O6 3.413(7) .
Cs7 O8 3.484(7) .
Cs7 O8 3.484(7) 2_675
Cs7 O19 3.353(7) 2_675
Cs7 O19 3.353(7) .
Cs7 O21 3.308(6) .
Cs7 O21 3.308(6) 2_675
Cs7 O26 3.492(7) 2_675
Cs7 O26 3.492(7) .
Cs7 O27 3.381(6) 2_675
Cs7 O27 3.381(6) .
Cs8 Cs3 5.105(4) 1_465
Cs8 S6 3.790(3) .
Cs8 S7 3.761(2) 2_585
Cs8 O1 2.948(8) .
Cs8 O4 3.411(9) 2_685
Cs8 O13 3.061(7) 2_585
Cs8 O14 3.306(8) 2_585
Cs8 O25 3.437(7) 2_675
Cs8 O37 3.719(9) 1_465
Cs8 O40 3.623(9) 1_465
Ti1 O12 2.086(7) .
Ti1 O15 2.178(8) .
Ti1 O16 2.131(7) .
Ti1 O18 1.844(6) .
Ti1 O19 1.811(7) .
Ti1 O26 1.797(7) 2_675
Ti2 O8 1.801(7) .
Ti2 O9 2.125(7) .
Ti2 O10 2.115(7) .
Ti2 O11 2.113(6) .
Ti2 O19 1.824(7) .
Ti2 O20 1.819(6) .
Ti3 O6 1.806(6) .
Ti3 O7 2.141(6) .
Ti3 O20 1.824(6) .
Ti3 O27 1.832(6) .
Ti3 O30 2.178(6) .
Ti3 O31 2.098(6) .
Ti4 Cs5 4.219(3) 2_675
Ti4 Cs6 4.051(2) 2_675
Ti4 O2 2.079(7) .
Ti4 O4 2.160(8) .
Ti4 O5 2.165(8) .
Ti4 O6 1.834(6) .
Ti4 O18 1.804(6) 2_675
Ti4 O21 1.827(6) 2_675
Ti5 O22 1.806(7) .
Ti5 O26 1.815(7) .
Ti5 O27 1.821(6) .
Ti5 O32 2.086(8) .
Ti5 O35 2.180(7) .
Ti5 O36 2.142(9) .
Ti6 O8 1.811(7) 2_675
Ti6 O21 1.827(6) .
Ti6 O22 1.822(7) .
Ti6 O23 2.147(7) .
Ti6 O24 2.144(8) .
Ti6 O25 2.103(7) .
Ti7 O17 1.841(6) .
Ti7 O54 1.781(6) .
Ti7 O55 2.105(6) .
Ti7 O56 2.127(6) .
Ti7 O58 2.179(6) .
Ti7 O59 1.828(6) .
Ti8 O50 1.826(6) 2_766
Ti8 O57 2.113(6) .
Ti8 O59 1.809(6) .
Ti8 O60 1.826(6) .
Ti8 O61 2.139(7) .
Ti8 O63 2.106(6) .
Ti9 O46 1.867(6) .
Ti9 O52 1.760(6) 2_766
Ti9 O60 1.849(6) .
Ti9 O62 2.150(7) .
Ti9 O64 2.074(7) .
Ti9 O67 2.115(6) .
Ti10 O42 2.127(7) .
Ti10 O44 2.117(6) .
Ti10 O45 2.080(6) .
Ti10 O46 1.775(6) .
Ti10 O48 1.880(6) .
Ti10 O54 1.847(6) 2_766
Ti11 O41 2.148(6) .
Ti11 O43 2.080(6) .
Ti11 O47 2.121(6) .
Ti11 O48 1.875(6) .
Ti11 O49 1.829(6) .
Ti11 O50 1.792(6) .
Ti12 Cs5 4.412(3) 1_655
Ti12 O17 1.807(6) .
Ti12 O39 2.057(7) .
Ti12 O49 1.807(6) .
Ti12 O51 2.161(7) .
Ti12 O52 1.868(6) .
Ti12 O53 2.114(7) .
Cl7 Cs4 3.477(5) 2_676
S1 O63 1.468(7) .
S1 O64 1.478(7) .
S1 O65 1.462(8) .
S1 O66 1.457(6) .
S2 Cs5 4.101(4) 1_655
S2 Cs6 4.117(3) 1_655
S2 O37 1.467(7) .
S2 O38 1.464(7) .
S2 O39 1.502(7) .
S2 O40 1.458(8) .
S3 O31 1.477(6) .
S3 O32 1.497(9) .
S3 O33 1.441(9) .
S3 O34 1.447(6) .
S4 O28 1.473(6) .
S4 O29 1.452(7) .
S4 O53 1.475(7) 1_455
S4 O55 1.480(6) 1_455
S5 O43 1.487(6) 1_465
S5 O44 1.476(6) 1_465
S5 O68 1.475(7) .
S5 O69 1.464(7) .
S6 O1 1.442(7) .
S6 O2 1.489(7) .
S6 O3 1.464(7) .
S6 O25 1.473(7) 2_675
S7 Cs8 3.761(2) 2_585
S7 O11 1.478(7) .
S7 O12 1.494(8) .
S7 O13 1.459(7) .
S7 O14 1.458(7) .
O4 Cs5 3.769(10) 2_675
O4 Cs8 3.411(9) 2_685
O8 Ti6 1.810(7) 2_675
O13 Cs8 3.061(7) 2_585
O14 Cs8 3.306(8) 2_585
O18 Ti4 1.804(6) 2_675
O21 Ti4 1.827(6) 2_675
O25 Cs8 3.437(7) 2_675
O25 S6 1.473(7) 2_675
O26 Ti1 1.797(7) 2_675
O37 Cs5 3.567(10) 1_655
O37 Cs6 3.466(9) 1_655
O37 Cs8 3.719(9) 1_645
O39 Cs5 3.286(7) 1_655
O39 Cs6 3.453(7) 1_655
O40 Cs8 3.623(9) 1_645
O43 S5 1.487(6) 1_645
O44 S5 1.476(6) 1_645
O50 Ti8 1.826(6) 2_766
O51 Cs5 3.553(8) 1_655
O52 Ti9 1.760(6) 2_766
O53 Cs5 3.316(7) 1_655
O53 Cs6 3.496(7) 1_655
O53 S4 1.475(7) 1_655
O54 Ti10 1.847(6) 2_766
O55 S4 1.480(6) 1_655

loop_
_geom_torsion_atom_site_label_1
_geom_torsion_atom_site_label_2
_geom_torsion_atom_site_label_3
_geom_torsion_atom_site_label_4
_geom_torsion
_geom_torsion_site_symmetry_1
_geom_torsion_site_symmetry_4
Cs1 Ti7 O17 Cs2 76.48(16) . .
Cs1 Ti7 O17 Ti12 -111.7(6) . .
Cs1 Ti7 O59 Cs2 -70.70(13) . .
Cs1 Ti7 O59 Ti8 82.2(8) . .
Cs1 Ti8 O59 Cs2 71.13(13) . .
Cs1 Ti8 O59 Ti7 -82.1(8) . .
Cs1 Ti8 O60 Cs2 -76.86(18) . .
Cs1 Ti8 O60 Ti9 98.3(5) . .
Cs1 Ti9 O46 Cs2 -71.67(15) . .
Cs1 Ti9 O46 Ti10 85.5(10) . .
Cs1 Ti9 O60 Cs2 76.94(18) . .
Cs1 Ti9 O60 Ti8 -98.3(5) . .
Cs1 Ti10 O46 Cs2 72.04(15) . .
Cs1 Ti10 O46 Ti9 -85.2(10) . .
Cs1 Ti10 O48 Cs2 -79.73(18) . .
Cs1 Ti10 O48 Ti11 106.5(6) . .
Cs1 Ti11 O48 Cs2 79.87(19) . .
Cs1 Ti11 O48 Ti10 -106.5(6) . .
Cs1 Ti11 O49 Cs2 -69.46(13) . .
Cs1 Ti11 O49 Ti12 79.9(9) . .
Cs1 Ti12 O17 Cs2 -77.53(17) . .
Cs1 Ti12 O17 Ti7 110.7(6) . .
Cs1 Ti12 O49 Cs2 69.65(14) . .
Cs1 Ti12 O49 Ti11 -79.5(9) . .
Cs2 Ti7 O17 Cs1 -76.48(16) . .
Cs2 Ti7 O17 Ti12 171.8(7) . .
Cs2 Ti7 O54 Cs1 3.3(2) . .
Cs2 Ti7 O59 Cs1 70.70(13) . .
Cs2 Ti7 O59 Ti8 152.9(9) . .
Cs2 Ti8 O59 Cs1 -71.13(13) . .
Cs2 Ti8 O59 Ti7 -153.2(9) . .
Cs2 Ti8 O60 Cs1 76.86(18) . .
Cs2 Ti8 O60 Ti9 175.2(7) . .
Cs2 Ti9 O46 Cs1 71.67(15) . .
Cs2 Ti9 O46 Ti10 157.2(11) . .
Cs2 Ti9 O60 Cs1 -76.94(18) . .
Cs2 Ti9 O60 Ti8 -175.2(7) . .
Cs2 Ti10 O46 Cs1 -72.04(15) . .
Cs2 Ti10 O46 Ti9 -157.2(11) . .
Cs2 Ti10 O48 Cs1 79.73(18) . .
Cs2 Ti10 O48 Ti11 -173.8(7) . .
Cs2 Ti11 O48 Cs1 -79.87(19) . .
Cs2 Ti11 O48 Ti10 173.6(7) . .
Cs2 Ti11 O49 Cs1 69.46(13) . .
Cs2 Ti11 O49 Ti12 149.3(10) . .
Cs2 Ti11 O50 Cs1 -1.4(2) . .
Cs2 Ti12 O17 Cs1 77.53(17) . .
Cs2 Ti12 O17 Ti7 -171.7(7) . .
Cs2 Ti12 O49 Cs1 -69.65(14) . .
Cs2 Ti12 O49 Ti11 -149.1(10) . .
Cs2 Ti12 O52 Cs1 -3.8(2) . .
Cs2 S2 O37 Cs5 157.0(6) . 1_655
Cs2 S2 O37 Cs6 146.6(6) . 1_655
Cs2 S2 O37 Cs8 -68.6(8) . 1_645
Cs2 S2 O39 Cs5 -168.2(2) . 1_655
Cs2 S2 O39 Cs6 -158.24(17) . 1_655
Cs2 S2 O39 Ti12 8.5(6) . .
Cs2 S2 O40 Cs3 30.6(3) . .
Cs2 S2 O40 Cs8 141.4(4) . 1_645
Cs3 S2 O37 Cs5 -165.67(13) . 1_655
Cs3 S2 O37 Cs6 -176.07(9) . 1_655
Cs3 S2 O37 Cs8 -31.3(4) . 1_645
Cs3 S2 O38 Cs2 36.50(16) . .
Cs3 S2 O39 Cs5 166.77(12) . 1_655
Cs3 S2 O39 Cs6 176.70(9) . 1_655
Cs3 S2 O39 Ti12 -16.5(8) . .
Cs3 S2 O40 Cs2 -30.6(3) . .
Cs3 S2 O40 Cs8 110.8(5) . 1_645
Cs4 S1 O63 Ti8 -140.1(6) . .
Cs4 S1 O64 Ti9 92.9(6) . .
Cs5 Ti4 O6 Cs7 4.4(3) 2_675 .
Cs5 Ti5 O22 Cs7 77.76(18) . .
Cs5 Ti5 O22 Ti6 148.3(17) . .
Cs5 Ti5 O26 Cs7 4.5(3) . .
Cs5 Ti5 O27 Cs6 -6.99(8) . .
Cs5 Ti5 O27 Cs7 -83.51(19) . .
Cs5 Ti5 O27 Ti3 176.1(7) . .
Cs5 Ti6 O21 Cs6 9.53(8) . .
Cs5 Ti6 O21 Cs7 91.5(2) . .
Cs5 Ti6 O21 Ti4 -160.0(7) . 2_675
Cs5 Ti6 O22 Cs7 -78.43(15) . .
Cs5 Ti6 O22 Ti5 -149.1(16) . .
Cs5 Ti12 O17 Cs1 -173.73(7) 1_655 .
Cs5 Ti12 O17 Cs2 108.75(16) 1_655 .
Cs5 Ti12 O17 Ti7 -63.0(6) 1_655 .
Cs5 Ti12 O49 Cs1 -174.98(9) 1_655 .
Cs5 Ti12 O49 Cs2 -105.33(18) 1_655 .
Cs5 Ti12 O49 Ti11 105.6(9) 1_655 .
Cs5 Ti12 O52 Cs1 168.46(7) 1_655 .
Cs5 S2 O37 Cs6 -10.40(7) 1_655 1_655
Cs5 S2 O37 Cs8 134.4(3) 1_655 1_645
Cs5 S2 O38 Cs2 -135.67(19) 1_655 .
Cs5 S2 O39 Cs6 9.93(9) 1_655 1_655
Cs5 S2 O39 Ti12 176.7(9) 1_655 .
Cs5 S2 O40 Cs2 140.5(2) 1_655 .
Cs5 S2 O40 Cs3 171.10(16) 1_655 .
Cs5 S2 O40 Cs8 -78.1(4) 1_655 1_645
Cs5 S4 O28 Cs6 7.03(10) . .
Cs5 S4 O29 Cs4 72.6(9) . .
Cs6 Ti1 O18 Cs5 2.21(7) . .
Cs6 Ti1 O18 Cs7 -74.21(16) . .
Cs6 Ti1 O18 Ti4 -148.8(10) . 2_675
Cs6 Ti1 O19 Cs7 80.53(19) . .
Cs6 Ti1 O19 Ti2 -170.1(10) . .
Cs6 Ti2 O8 Cs7 -0.7(3) . .
Cs6 Ti2 O19 Cs7 -80.5(2) . .
Cs6 Ti2 O19 Ti1 169.8(10) . .
Cs6 Ti2 O20 Cs7 72.91(14) . .
Cs6 Ti2 O20 Ti3 154.1(9) . .
Cs6 Ti3 O6 Cs7 -2.7(2) . .
Cs6 Ti3 O20 Cs7 -71.75(15) . .
Cs6 Ti3 O20 Ti2 -153.5(9) . .
Cs6 Ti3 O27 Cs5 -7.10(7) . .
Cs6 Ti3 O27 Cs7 75.25(16) . .
Cs6 Ti3 O27 Ti5 177.1(7) . .
Cs6 Ti4 O6 Cs7 -5.3(3) 2_675 .
Cs6 Ti5 O22 Cs5 -10.15(6) . .
Cs6 Ti5 O22 Cs7 67.61(14) . .
Cs6 Ti5 O22 Ti6 138.1(16) . .
Cs6 Ti5 O26 Cs7 -1.5(3) . .
Cs6 Ti5 O27 Cs5 6.99(8) . .
Cs6 Ti5 O27 Cs7 -76.5(2) . .
Cs6 Ti5 O27 Ti3 -176.9(8) . .
Cs6 Ti6 O21 Cs5 -9.53(8) . .
Cs6 Ti6 O21 Cs7 81.9(2) . .
Cs6 Ti6 O21 Ti4 -169.5(8) . 2_675
Cs6 Ti6 O22 Cs5 10.29(6) . .
Cs6 Ti6 O22 Cs7 -68.14(12) . .
Cs6 Ti6 O22 Ti5 -138.8(16) . .
Cs6 S2 O37 Cs5 10.40(7) 1_655 1_655
Cs6 S2 O37 Cs8 144.8(4) 1_655 1_645
Cs6 S2 O38 Cs2 -141.95(16) 1_655 .
Cs6 S2 O39 Cs5 -9.93(9) 1_655 1_655
Cs6 S2 O39 Ti12 166.8(8) 1_655 .
Cs6 S2 O40 Cs2 147.2(3) 1_655 .
Cs6 S2 O40 Cs3 177.82(10) 1_655 .
Cs6 S2 O40 Cs8 -71.4(5) 1_655 1_645
Cs6 S4 O28 Cs5 -7.03(10) . .
Cs6 S4 O29 Cs4 61.4(9) . .
Cs7 Ti1 O18 Cs5 76.43(19) . .
Cs7 Ti1 O18 Cs6 74.21(16) . .
Cs7 Ti1 O18 Ti4 -74.5(8) . 2_675
Cs7 Ti1 O19 Cs6 -80.53(19) . .
Cs7 Ti1 O19 Ti2 109.4(9) . .
Cs7 Ti2 O19 Cs6 80.5(2) . .
Cs7 Ti2 O19 Ti1 -109.7(9) . .
Cs7 Ti2 O20 Cs6 -72.91(14) . .
Cs7 Ti2 O20 Ti3 81.2(8) . .
Cs7 Ti3 O20 Cs6 71.75(15) . .
Cs7 Ti3 O20 Ti2 -81.8(8) . .
Cs7 Ti3 O27 Cs5 -82.3(2) . .
Cs7 Ti3 O27 Cs6 -75.25(16) . .
Cs7 Ti3 O27 Ti5 101.8(6) . .
Cs7 Ti5 O22 Cs5 -77.76(18) . .
Cs7 Ti5 O22 Ti6 70.5(15) . .
Cs7 Ti5 O27 Cs5 83.51(19) . .
Cs7 Ti5 O27 Cs6 76.5(2) . .
Cs7 Ti5 O27 Ti3 -100.4(6) . .
Cs7 Ti6 O21 Cs5 -91.5(2) . .
Cs7 Ti6 O21 Cs6 -81.9(2) . .
Cs7 Ti6 O21 Ti4 108.6(6) . 2_675
Cs7 Ti6 O22 Cs5 78.43(15) . .
Cs7 Ti6 O22 Ti5 -70.7(15) . .
Cs8 S6 O2 Ti4 -104.1(6) . .
Cs8 S7 O11 Ti2 -144.8(4) 2_585 .
Cs8 S7 O12 Ti1 144.6(4) 2_585 .
O1 S6 O2 Ti4 -151.6(6) . .
O2 Ti4 O6 Cs7 135.9(2) . .
O2 S6 O1 Cs8 122.2(4) . .
O3 S6 O1 Cs8 -119.2(5) . .
O3 S6 O2 Ti4 88.8(7) . .
O4 Cs5 Cs6 Ti4 -25.89(15) 2_675 2_675
O4 Cs5 Cs6 S4 138.11(13) 2_675 .
O4 Cs5 Cs6 O18 -14.3(3) 2_675 .
O4 Cs5 Cs6 O20 -150.9(3) 2_675 .
O4 Cs5 Cs6 O21 -47.20(16) 2_675 .
O4 Cs5 Cs6 O27 -127.87(16) 2_675 .
O4 Cs5 Cs6 O28 149.55(19) 2_675 .
O4 Cs5 Cs6 O37 43.09(17) 2_675 1_455
O4 Cs5 Cs6 O39 77.36(19) 2_675 1_455
O4 Cs5 Cs6 O53 126.4(2) 2_675 1_455
O4 Ti4 O6 Cs7 -173.4(13) . .
O5 Ti4 O6 Cs7 -147.6(2) . .
O6 Ti3 O20 Cs6 122.7(3) . .
O6 Ti3 O20 Cs7 51.0(2) . .
O6 Ti3 O20 Ti2 -30.8(8) . .
O6 Ti3 O27 Cs5 -130.6(3) . .
O6 Ti3 O27 Cs6 -123.5(3) . .
O6 Ti3 O27 Cs7 -48.2(3) . .
O6 Ti3 O27 Ti5 53.6(6) . .
O7 Ti3 O6 Cs7 -143.8(2) . .
O7 Ti3 O20 Cs6 -146.6(2) . .
O7 Ti3 O20 Cs7 141.6(2) . .
O7 Ti3 O20 Ti2 59.8(8) . .
O7 Ti3 O27 Cs5 96.3(10) . .
O7 Ti3 O27 Cs6 103.4(10) . .
O7 Ti3 O27 Cs7 178.7(9) . .
O7 Ti3 O27 Ti5 -79.5(12) . .
O8 Ti2 O19 Cs6 127.4(3) . .
O8 Ti2 O19 Cs7 46.9(3) . .
O8 Ti2 O19 Ti1 -62.8(8) . .
O8 Ti2 O20 Cs6 -124.9(3) . .
O8 Ti2 O20 Cs7 -52.0(3) . .
O8 Ti2 O20 Ti3 29.2(8) . .
O8 Ti6 O21 Cs5 -139.2(3) 2_675 .
O8 Ti6 O21 Cs6 -129.6(3) 2_675 .
O8 Ti6 O21 Cs7 -47.7(3) 2_675 .
O8 Ti6 O21 Ti4 60.8(7) 2_675 2_675
O8 Ti6 O22 Cs5 132.2(2) 2_675 .
O8 Ti6 O22 Cs7 53.8(2) 2_675 .
O8 Ti6 O22 Ti5 -16.9(16) 2_675 .
O9 Ti2 O8 Cs7 146.8(3) . .
O9 Ti2 O19 Cs6 -111.2(13) . .
O9 Ti2 O19 Cs7 168.2(13) . .
O9 Ti2 O19 Ti1 58.6(19) . .
O9 Ti2 O20 Cs6 147.4(2) . .
O9 Ti2 O20 Cs7 -139.7(2) . .
O9 Ti2 O20 Ti3 -58.5(8) . .
O10 Ti2 O8 Cs7 171.3(11) . .
O10 Ti2 O19 Cs6 -61.5(3) . .
O10 Ti2 O19 Cs7 -142.0(2) . .
O10 Ti2 O19 Ti1 108.3(8) . .
O10 Ti2 O20 Cs6 68.6(2) . .
O10 Ti2 O20 Cs7 141.6(2) . .
O10 Ti2 O20 Ti3 -137.3(8) . .
O11 Ti2 O8 Cs7 -134.2(2) . .
O11 Ti2 O19 Cs6 -139.2(3) . .
O11 Ti2 O19 Cs7 140.3(2) . .
O11 Ti2 O19 Ti1 30.6(8) . .
O11 Ti2 O20 Cs6 86.5(11) . .
O11 Ti2 O20 Cs7 159.4(10) . .
O11 Ti2 O20 Ti3 -119.4(11) . .
O11 S7 O12 Ti1 -28.9(7) . .
O11 S7 O13 Cs8 -112.0(3) . 2_585
O11 S7 O14 Cs8 112.5(3) . 2_585
O12 Ti1 O18 Cs5 -89.0(11) . .
O12 Ti1 O18 Cs6 -91.2(10) . .
O12 Ti1 O18 Cs7 -165.4(10) . .
O12 Ti1 O18 Ti4 120.0(10) . 2_675
O12 Ti1 O19 Cs6 139.5(3) . .
O12 Ti1 O19 Cs7 -140.0(2) . .
O12 Ti1 O19 Ti2 -30.7(8) . .
O12 S7 O11 Ti2 29.6(7) . .
O12 S7 O13 Cs8 128.1(4) . 2_585
O12 S7 O14 Cs8 -127.6(3) . 2_585
O13 S7 O11 Ti2 -89.6(6) . .
O13 S7 O12 Ti1 90.3(7) . .
O13 S7 O14 Cs8 -7.9(5) . 2_585
O14 S7 O11 Ti2 148.4(6) . .
O14 S7 O12 Ti1 -148.5(6) . .
O14 S7 O13 Cs8 8.8(5) . 2_585
O15 Ti1 O18 Cs5 -145.3(3) . .
O15 Ti1 O18 Cs6 -147.5(3) . .
O15 Ti1 O18 Cs7 138.3(2) . .
O15 Ti1 O18 Ti4 63.8(9) . 2_675
O15 Ti1 O19 Cs6 117.0(16) . .
O15 Ti1 O19 Cs7 -162.5(15) . .
O15 Ti1 O19 Ti2 -53(2) . .
O16 Ti1 O18 Cs5 -67.0(3) . .
O16 Ti1 O18 Cs6 -69.2(3) . .
O16 Ti1 O18 Cs7 -143.4(3) . .
O16 Ti1 O18 Ti4 142.1(9) . 2_675
O16 Ti1 O19 Cs6 62.5(3) . .
O16 Ti1 O19 Cs7 143.1(2) . .
O16 Ti1 O19 Ti2 -107.6(8) . .
O17 Ti7 O54 Cs1 -44.8(2) . .
O17 Ti7 O59 Cs1 48.5(2) . .
O17 Ti7 O59 Cs2 -22.2(2) . .
O17 Ti7 O59 Ti8 130.7(8) . .
O17 Ti12 O49 Cs1 -45.4(2) . .
O17 Ti12 O49 Cs2 24.2(2) . .
O17 Ti12 O49 Ti11 -124.9(9) . .
O17 Ti12 O52 Cs1 42.7(2) . .
O18 Cs5 Cs6 Ti4 -11.61(19) . 2_675
O18 Cs5 Cs6 S4 152.4(3) . .
O18 Cs5 Cs6 O20 -136.7(5) . .
O18 Cs5 Cs6 O21 -32.9(3) . .
O18 Cs5 Cs6 O27 -113.6(3) . .
O18 Cs5 Cs6 O28 163.8(4) . .
O18 Cs5 Cs6 O37 57.4(3) . 1_455
O18 Cs5 Cs6 O39 91.6(3) . 1_455
O18 Cs5 Cs6 O53 140.7(2) . 1_455
O18 Ti1 O19 Cs6 -26.1(3) . .
O18 Ti1 O19 Cs7 54.4(3) . .
O18 Ti1 O19 Ti2 163.8(8) . .
O18 Ti4 O6 Cs7 -56.3(3) 2_675 .
O19 Ti1 O18 Cs5 27.9(3) . .
O19 Ti1 O18 Cs6 25.7(3) . .
O19 Ti1 O18 Cs7 -48.6(3) . .
O19 Ti1 O18 Ti4 -123.1(8) . 2_675
O19 Ti2 O8 Cs7 -44.4(3) . .
O19 Ti2 O20 Cs6 -23.9(3) . .
O19 Ti2 O20 Cs7 49.0(3) . .
O19 Ti2 O20 Ti3 130.2(8) . .
O20 Ti2 O8 Cs7 53.3(3) . .
O20 Ti2 O19 Cs6 27.3(3) . .
O20 Ti2 O19 Cs7 -53.2(3) . .
O20 Ti2 O19 Ti1 -162.9(8) . .
O20 Ti3 O6 Cs7 -53.6(2) . .
O20 Ti3 O27 Cs5 -27.4(3) . .
O20 Ti3 O27 Cs6 -20.3(3) . .
O20 Ti3 O27 Cs7 55.0(2) . .
O20 Ti3 O27 Ti5 156.8(6) . .
O21 Cs5 Cs6 Ti4 21.31(14) . 2_675
O21 Cs5 Cs6 S4 -174.69(12) . .
O21 Cs5 Cs6 O18 32.9(3) . .
O21 Cs5 Cs6 O20 -103.7(3) . .
O21 Cs5 Cs6 O27 -80.67(16) . .
O21 Cs5 Cs6 O28 -163.25(19) . .
O21 Cs5 Cs6 O37 90.29(16) . 1_455
O21 Cs5 Cs6 O39 124.56(19) . 1_455
O21 Cs5 Cs6 O53 173.6(2) . 1_455
O21 Ti4 O6 Cs7 44.3(2) 2_675 .
O21 Ti6 O22 Cs5 33.2(3) . .
O21 Ti6 O22 Cs7 -45.2(2) . .
O21 Ti6 O22 Ti5 -115.9(15) . .
O22 Cs5 Cs6 Ti4 65.78(18) . 2_675
O22 Cs5 Cs6 S4 -130.22(15) . .
O22 Cs5 Cs6 O18 77.4(3) . .
O22 Cs5 Cs6 O20 -59.3(4) . .
O22 Cs5 Cs6 O21 44.47(18) . .
O22 Cs5 Cs6 O27 -36.2(2) . .
O22 Cs5 Cs6 O28 -118.78(19) . .
O22 Cs5 Cs6 O37 134.76(18) . 1_455
O22 Cs5 Cs6 O39 169.0(2) . 1_455
O22 Cs5 Cs6 O53 -141.9(3) . 1_455
O22 Ti5 O26 Cs7 55.3(3) . .
O22 Ti5 O27 Cs5 30.6(3) . .
O22 Ti5 O27 Cs6 23.6(3) . .
O22 Ti5 O27 Cs7 -52.9(3) . .
O22 Ti5 O27 Ti3 -153.3(6) . .
O22 Ti6 O21 Cs5 -39.8(3) . .
O22 Ti6 O21 Cs6 -30.3(3) . .
O22 Ti6 O21 Cs7 51.6(3) . .
O22 Ti6 O21 Ti4 160.2(6) . 2_675
O23 Ti6 O21 Cs5 103.7(13) . .
O23 Ti6 O21 Cs6 113.2(13) . .
O23 Ti6 O21 Cs7 -164.8(12) . .
O23 Ti6 O21 Ti4 -56.3(16) . 2_675
O23 Ti6 O22 Cs5 -139.1(2) . .
O23 Ti6 O22 Cs7 142.5(2) . .
O23 Ti6 O22 Ti5 71.8(16) . .
O24 Cs5 Cs6 Ti4 30.5(5) . 2_675
O24 Cs5 Cs6 S4 -165.5(4) . .
O24 Cs5 Cs6 O18 42.1(6) . .
O24 Cs5 Cs6 O20 -94.6(5) . .
O24 Cs5 Cs6 O21 9.2(4) . .
O24 Cs5 Cs6 O27 -71.5(4) . .
O24 Cs5 Cs6 O28 -154.1(4) . .
O24 Cs5 Cs6 O37 99.5(4) . 1_455
O24 Cs5 Cs6 O39 133.7(5) . 1_455
O24 Cs5 Cs6 O53 -177.2(5) . 1_455
O24 Ti6 O21 Cs5 47.5(4) . .
O24 Ti6 O21 Cs6 57.0(4) . .
O24 Ti6 O21 Cs7 139.0(3) . .
O24 Ti6 O21 Ti4 -112.5(7) . 2_675
O24 Ti6 O22 Cs5 -57.5(3) . .
O24 Ti6 O22 Cs7 -135.9(3) . .
O24 Ti6 O22 Ti5 153.4(16) . .
O25 Ti6 O21 Cs5 127.6(3) . .
O25 Ti6 O21 Cs6 137.1(3) . .
O25 Ti6 O21 Cs7 -140.9(3) . .
O25 Ti6 O21 Ti4 -32.4(6) . 2_675
O25 Ti6 O22 Cs5 -96.1(11) . .
O25 Ti6 O22 Cs7 -174.5(11) . .
O25 Ti6 O22 Ti5 114.8(16) . .
O25 S6 O1 Cs8 2.7(6) 2_675 .
O25 S6 O2 Ti4 -31.7(8) 2_675 .
O26 Ti1 O18 Cs5 129.2(3) 2_675 .
O26 Ti1 O18 Cs6 127.0(3) 2_675 .
O26 Ti1 O18 Cs7 52.8(3) 2_675 .
O26 Ti1 O18 Ti4 -21.8(9) 2_675 2_675
O26 Ti1 O19 Cs6 -126.2(3) 2_675 .
O26 Ti1 O19 Cs7 -45.7(3) 2_675 .
O26 Ti1 O19 Ti2 63.7(8) 2_675 .
O26 Ti5 O22 Cs5 -130.0(3) . .
O26 Ti5 O22 Cs7 -52.2(2) . .
O26 Ti5 O22 Ti6 18.3(16) . .
O26 Ti5 O27 Cs5 130.5(3) . .
O26 Ti5 O27 Cs6 123.5(3) . .
O26 Ti5 O27 Cs7 47.0(3) . .
O26 Ti5 O27 Ti3 -53.4(6) . .
O27 Cs5 Cs6 Ti4 101.97(13) . 2_675
O27 Cs5 Cs6 S4 -94.03(11) . .
O27 Cs5 Cs6 O18 113.6(3) . .
O27 Cs5 Cs6 O20 -23.1(3) . .
O27 Cs5 Cs6 O21 80.67(16) . .
O27 Cs5 Cs6 O28 -82.58(19) . .
O27 Cs5 Cs6 O37 170.96(17) . 1_455
O27 Cs5 Cs6 O39 -154.78(17) . 1_455
O27 Cs5 Cs6 O53 -105.72(19) . 1_455
O27 Ti3 O6 Cs7 47.6(2) . .
O27 Ti3 O20 Cs6 20.3(3) . .
O27 Ti3 O20 Cs7 -51.5(2) . .
O27 Ti3 O20 Ti2 -133.3(8) . .
O27 Ti5 O22 Cs5 -30.1(3) . .
O27 Ti5 O22 Cs7 47.6(2) . .
O27 Ti5 O22 Ti6 118.2(15) . .
O27 Ti5 O26 Cs7 -44.8(3) . .
O28 Cs5 Cs6 Ti4 -175.4(2) . 2_675
O28 Cs5 Cs6 S4 -11.44(16) . .
O28 Cs5 Cs6 O18 -163.8(4) . .
O28 Cs5 Cs6 O20 59.5(3) . .
O28 Cs5 Cs6 O21 163.25(19) . .
O28 Cs5 Cs6 O27 82.58(19) . .
O28 Cs5 Cs6 O37 -106.5(2) . 1_455
O28 Cs5 Cs6 O39 -72.2(2) . 1_455
O28 Cs5 Cs6 O53 -23.1(3) . 1_455
O28 S4 O29 Cs4 13.2(9) . .
O29 S4 O28 Cs5 117.2(4) . .
O29 S4 O28 Cs6 124.3(4) . .
O30 Ti3 O6 Cs7 -177.6(12) . .
O30 Ti3 O20 Cs6 -67.8(2) . .
O30 Ti3 O20 Cs7 -139.5(2) . .
O30 Ti3 O20 Ti2 138.7(8) . .
O30 Ti3 O27 Cs5 58.4(3) . .
O30 Ti3 O27 Cs6 65.5(2) . .
O30 Ti3 O27 Cs7 140.7(2) . .
O30 Ti3 O27 Ti5 -117.5(6) . .
O31 Ti3 O6 Cs7 138.2(2) . .
O31 Ti3 O20 Cs6 -97.1(9) . .
O31 Ti3 O20 Cs7 -168.8(8) . .
O31 Ti3 O20 Ti2 109.4(10) . .
O31 Ti3 O27 Cs5 136.0(3) . .
O31 Ti3 O27 Cs6 143.1(2) . .
O31 Ti3 O27 Cs7 -141.6(2) . .
O31 Ti3 O27 Ti5 -39.8(6) . .
O31 S3 O32 Ti5 36.4(11) . .
O32 Ti5 O22 Cs5 90.4(13) . .
O32 Ti5 O22 Cs7 168.1(13) . .
O32 Ti5 O22 Ti6 -121.4(17) . .
O32 Ti5 O26 Cs7 -135.0(2) . .
O32 Ti5 O27 Cs5 -135.6(4) . .
O32 Ti5 O27 Cs6 -142.6(4) . .
O32 Ti5 O27 Cs7 140.9(4) . .
O32 Ti5 O27 Ti3 40.5(7) . .
O32 S3 O31 Ti3 -34.8(8) . .
O33 S3 O31 Ti3 86.9(8) . .
O33 S3 O32 Ti5 -85.6(10) . .
O34 S3 O31 Ti3 -150.3(6) . .
O34 S3 O32 Ti5 154.5(9) . .
O35 Ti5 O22 Cs5 142.0(3) . .
O35 Ti5 O22 Cs7 -140.2(2) . .
O35 Ti5 O22 Ti6 -69.7(16) . .
O35 Ti5 O26 Cs7 149.0(2) . .
O35 Ti5 O27 Cs5 -117.2(11) . .
O35 Ti5 O27 Cs6 -124.2(11) . .
O35 Ti5 O27 Cs7 159.3(11) . .
O35 Ti5 O27 Ti3 58.9(15) . .
O36 Ti5 O22 Cs5 63.6(3) . .
O36 Ti5 O22 Cs7 141.4(3) . .
O36 Ti5 O22 Ti6 -148.1(16) . .
O36 Ti5 O26 Cs7 159.3(15) . .
O36 Ti5 O27 Cs5 -55.2(4) . .
O36 Ti5 O27 Cs6 -62.2(4) . .
O36 Ti5 O27 Cs7 -138.7(3) . .
O36 Ti5 O27 Ti3 120.9(7) . .
O37 Cs5 Cs6 Ti4 -68.98(13) 1_455 2_675
O37 Cs5 Cs6 S4 95.02(13) 1_455 .
O37 Cs5 Cs6 O18 -57.4(3) 1_455 .
O37 Cs5 Cs6 O20 166.0(4) 1_455 .
O37 Cs5 Cs6 O21 -90.29(16) 1_455 .
O37 Cs5 Cs6 O27 -170.96(17) 1_455 .
O37 Cs5 Cs6 O28 106.5(2) 1_455 .
O37 Cs5 Cs6 O39 34.3(2) 1_455 1_455
O37 Cs5 Cs6 O53 83.3(2) 1_455 1_455
O37 S2 O38 Cs2 159.9(4) . .
O37 S2 O39 Cs5 3.7(5) . 1_655
O37 S2 O39 Cs6 13.6(4) . 1_655
O37 S2 O39 Ti12 -179.6(6) . .
O37 S2 O40 Cs2 -153.7(4) . .
O37 S2 O40 Cs3 -123.1(5) . .
O37 S2 O40 Cs8 -12.3(6) . 1_645
O38 S2 O37 Cs5 115.0(4) . 1_655
O38 S2 O37 Cs6 104.6(4) . 1_655
O38 S2 O37 Cs8 -110.7(4) . 1_645
O38 S2 O39 Cs5 -114.4(4) . 1_655
O38 S2 O39 Cs6 -104.5(4) . 1_655
O38 S2 O39 Ti12 62.3(8) . .
O38 S2 O40 Cs2 -32.2(4) . .
O38 S2 O40 Cs3 -1.5(6) . .
O38 S2 O40 Cs8 109.3(4) . 1_645
O39 Cs5 Cs6 Ti4 -103.25(15) 1_455 2_675
O39 Cs5 Cs6 S4 60.75(15) 1_455 .
O39 Cs5 Cs6 O18 -91.6(3) 1_455 .
O39 Cs5 Cs6 O20 131.7(3) 1_455 .
O39 Cs5 Cs6 O21 -124.56(19) 1_455 .
O39 Cs5 Cs6 O27 154.78(17) 1_455 .
O39 Cs5 Cs6 O28 72.2(2) 1_455 .
O39 Cs5 Cs6 O37 -34.3(2) 1_455 1_455
O39 Cs5 Cs6 O53 49.06(18) 1_455 1_455
O39 Ti12 O17 Cs1 145.2(2) . .
O39 Ti12 O17 Cs2 67.7(3) . .
O39 Ti12 O17 Ti7 -104.0(6) . .
O39 Ti12 O49 Cs1 -140.6(2) . .
O39 Ti12 O49 Cs2 -70.9(2) . .
O39 Ti12 O49 Ti11 140.0(9) . .
O39 Ti12 O52 Cs1 -179.3(10) . .
O39 S2 O37 Cs5 -3.2(4) . 1_655
O39 S2 O37 Cs6 -13.6(4) . 1_655
O39 S2 O37 Cs8 131.1(3) . 1_645
O39 S2 O38 Cs2 -83.9(4) . .
O39 S2 O40 Cs2 89.0(4) . .
O39 S2 O40 Cs3 119.6(4) . .
O39 S2 O40 Cs8 -129.6(4) . 1_645
O40 S2 O37 Cs5 -122.6(5) . 1_655
O40 S2 O37 Cs6 -133.0(5) . 1_655
O40 S2 O37 Cs8 11.7(5) . 1_645
O40 S2 O38 Cs2 37.6(5) . .
O40 S2 O39 Cs5 123.6(5) . 1_655
O40 S2 O39 Cs6 133.5(5) . 1_655
O40 S2 O39 Ti12 -59.7(8) . .
O41 Ti11 O48 Cs1 -139.0(2) . .
O41 Ti11 O48 Cs2 -59.1(3) . .
O41 Ti11 O48 Ti10 114.5(6) . .
O41 Ti11 O49 Cs1 138.6(2) . .
O41 Ti11 O49 Cs2 69.2(2) . .
O41 Ti11 O49 Ti12 -141.5(10) . .
O42 Ti10 O46 Cs1 -137.0(2) . .
O42 Ti10 O46 Cs2 -65.0(3) . .
O42 Ti10 O46 Ti9 137.8(10) . .
O42 Ti10 O48 Cs1 141.4(2) . .
O42 Ti10 O48 Cs2 61.7(3) . .
O42 Ti10 O48 Ti11 -112.1(6) . .
O43 Ti11 O48 Cs1 140.7(2) . .
O43 Ti11 O48 Cs2 -139.4(3) . .
O43 Ti11 O48 Ti10 34.2(6) . .
O43 Ti11 O49 Cs1 160.1(8) . .
O43 Ti11 O49 Cs2 90.6(9) . .
O43 Ti11 O49 Ti12 -120.1(10) . .
O43 Ti11 O50 Cs1 -134.2(2) . .
O43 S5 O68 Cs4 -111.1(4) 1_465 .
O43 S5 O69 Cs4 113.1(3) 1_465 .
O44 Ti10 O46 Cs1 -157.8(10) . .
O44 Ti10 O46 Cs2 -85.8(10) . .
O44 Ti10 O46 Ti9 117.0(12) . .
O44 Ti10 O48 Cs1 -141.7(2) . .
O44 Ti10 O48 Cs2 138.6(2) . .
O44 Ti10 O48 Ti11 -35.2(6) . .
O44 S5 O68 Cs4 129.1(3) 1_465 .
O44 S5 O69 Cs4 -127.4(3) 1_465 .
O45 Ti10 O46 Cs1 140.5(2) . .
O45 Ti10 O46 Cs2 -147.5(2) . .
O45 Ti10 O46 Ti9 55.3(10) . .
O45 Ti10 O48 Cs1 -167.5(13) . .
O45 Ti10 O48 Cs2 112.8(13) . .
O45 Ti10 O48 Ti11 -61.0(16) . .
O46 Ti9 O60 Cs1 -54.6(2) . .
O46 Ti9 O60 Cs2 22.4(3) . .
O46 Ti9 O60 Ti8 -152.8(5) . .
O46 Ti10 O48 Cs1 52.2(3) . .
O46 Ti10 O48 Cs2 -27.5(3) . .
O46 Ti10 O48 Ti11 158.7(6) . .
O47 Ti11 O48 Cs1 167.4(13) . .
O47 Ti11 O48 Cs2 -112.7(13) . .
O47 Ti11 O48 Ti10 60.9(16) . .
O47 Ti11 O49 Cs1 -139.3(2) . .
O47 Ti11 O49 Cs2 151.3(2) . .
O47 Ti11 O49 Ti12 -59.4(9) . .
O47 Ti11 O50 Cs1 147.0(2) . .
O48 Ti10 O46 Cs1 -47.2(2) . .
O48 Ti10 O46 Cs2 24.8(3) . .
O48 Ti10 O46 Ti9 -132.4(10) . .
O48 Ti11 O49 Cs1 48.9(2) . .
O48 Ti11 O49 Cs2 -20.6(2) . .
O48 Ti11 O49 Ti12 128.7(9) . .
O48 Ti11 O50 Cs1 -43.1(2) . .
O49 Ti11 O48 Cs1 -55.4(2) . .
O49 Ti11 O48 Cs2 24.5(3) . .
O49 Ti11 O48 Ti10 -161.9(5) . .
O49 Ti11 O50 Cs1 54.4(2) . .
O49 Ti12 O17 Cs1 51.2(2) . .
O49 Ti12 O17 Cs2 -26.3(3) . .
O49 Ti12 O17 Ti7 162.0(6) . .
O49 Ti12 O52 Cs1 -56.0(2) . .
O50 Ti8 O59 Cs1 50.2(2) 2_766 .
O50 Ti8 O59 Cs2 121.3(2) 2_766 .
O50 Ti8 O59 Ti7 -31.9(9) 2_766 .
O50 Ti8 O60 Cs1 -46.0(2) 2_766 .
O50 Ti8 O60 Cs2 -122.8(3) 2_766 .
O50 Ti8 O60 Ti9 52.4(6) 2_766 .
O50 Ti11 O48 Cs1 44.6(2) . .
O50 Ti11 O48 Cs2 124.4(3) . .
O50 Ti11 O48 Ti10 -61.9(6) . .
O50 Ti11 O49 Cs1 -49.8(2) . .
O50 Ti11 O49 Cs2 -119.3(2) . .
O50 Ti11 O49 Ti12 30.0(10) . .
O51 Cs5 Cs6 Ti4 -126.7(4) 1_455 2_675
O51 Cs5 Cs6 S4 37.3(5) 1_455 .
O51 Cs5 Cs6 O18 -115.0(4) 1_455 .
O51 Cs5 Cs6 O20 108.3(5) 1_455 .
O51 Cs5 Cs6 O21 -148.0(5) 1_455 .
O51 Cs5 Cs6 O27 131.4(5) 1_455 .
O51 Cs5 Cs6 O28 48.8(6) 1_455 .
O51 Cs5 Cs6 O37 -57.7(5) 1_455 1_455
O51 Cs5 Cs6 O39 -23.4(4) 1_455 1_455
O51 Cs5 Cs6 O53 25.6(4) 1_455 1_455
O51 Ti12 O17 Cs1 -154.4(13) . .
O51 Ti12 O17 Cs2 128.0(13) . .
O51 Ti12 O17 Ti7 -43.7(17) . .
O51 Ti12 O49 Cs1 139.6(2) . .
O51 Ti12 O49 Cs2 -150.7(2) . .
O51 Ti12 O49 Ti11 60.2(10) . .
O51 Ti12 O52 Cs1 -148.4(2) . .
O52 Ti9 O46 Cs1 -50.6(2) 2_766 .
O52 Ti9 O46 Cs2 -122.3(2) 2_766 .
O52 Ti9 O46 Ti10 34.9(10) 2_766 .
O52 Ti9 O60 Cs1 46.5(2) 2_766 .
O52 Ti9 O60 Cs2 123.5(3) 2_766 .
O52 Ti9 O60 Ti8 -51.7(6) 2_766 .
O52 Ti12 O17 Cs1 -45.4(2) . .
O52 Ti12 O17 Cs2 -122.9(2) . .
O52 Ti12 O17 Ti7 65.3(6) . .
O52 Ti12 O49 Cs1 52.7(2) . .
O52 Ti12 O49 Cs2 122.3(2) . .
O52 Ti12 O49 Ti11 -26.8(10) . .
O53 Cs5 Cs6 Ti4 -152.31(14) 1_455 2_675
O53 Cs5 Cs6 S4 11.69(17) 1_455 .
O53 Cs5 Cs6 O18 -140.7(2) 1_455 .
O53 Cs5 Cs6 O20 82.6(4) 1_455 .
O53 Cs5 Cs6 O21 -173.6(2) 1_455 .
O53 Cs5 Cs6 O27 105.72(19) 1_455 .
O53 Cs5 Cs6 O28 23.1(3) 1_455 .
O53 Cs5 Cs6 O37 -83.3(2) 1_455 1_455
O53 Cs5 Cs6 O39 -49.06(18) 1_455 1_455
O53 Ti12 O17 Cs1 -133.6(2) . .
O53 Ti12 O17 Cs2 148.9(2) . .
O53 Ti12 O17 Ti7 -22.9(6) . .
O53 Ti12 O49 Cs1 163.3(15) . .
O53 Ti12 O49 Cs2 -127.1(15) . .
O53 Ti12 O49 Ti11 83.8(19) . .
O53 Ti12 O52 Cs1 133.4(2) . .
O53 S4 O28 Cs5 -3.6(4) 1_455 .
O53 S4 O28 Cs6 3.4(4) 1_455 .
O53 S4 O29 Cs4 133.1(7) 1_455 .
O54 Ti7 O17 Cs1 47.6(2) . .
O54 Ti7 O17 Cs2 124.1(2) . .
O54 Ti7 O17 Ti12 -64.2(6) . .
O54 Ti7 O59 Cs1 -53.3(2) . .
O54 Ti7 O59 Cs2 -124.0(2) . .
O54 Ti7 O59 Ti8 28.8(9) . .
O54 Ti10 O46 Cs1 51.3(2) 2_766 .
O54 Ti10 O46 Cs2 123.4(2) 2_766 .
O54 Ti10 O46 Ti9 -33.8(10) 2_766 .
O54 Ti10 O48 Cs1 -48.4(2) 2_766 .
O54 Ti10 O48 Cs2 -128.1(2) 2_766 .
O54 Ti10 O48 Ti11 58.1(6) 2_766 .
O55 Ti7 O17 Cs1 141.4(2) . .
O55 Ti7 O17 Cs2 -142.1(3) . .
O55 Ti7 O17 Ti12 29.7(6) . .
O55 Ti7 O54 Cs1 -134.9(2) . .
O55 Ti7 O59 Cs1 164.2(9) . .
O55 Ti7 O59 Cs2 93.5(10) . .
O55 Ti7 O59 Ti8 -113.6(11) . .
O55 S4 O28 Cs5 -122.4(3) 1_455 .
O55 S4 O28 Cs6 -115.4(4) 1_455 .
O55 S4 O29 Cs4 -105.8(7) 1_455 .
O56 Ti7 O17 Cs1 179.7(9) . .
O56 Ti7 O17 Cs2 -103.8(9) . .
O56 Ti7 O17 Ti12 68.0(12) . .
O56 Ti7 O54 Cs1 147.2(2) . .
O56 Ti7 O59 Cs1 -144.5(2) . .
O56 Ti7 O59 Cs2 144.8(2) . .
O56 Ti7 O59 Ti8 -62.3(9) . .
O57 Ti8 O59 Cs1 139.0(2) . .
O57 Ti8 O59 Cs2 -149.8(2) . .
O57 Ti8 O59 Ti7 57.0(9) . .
O57 Ti8 O60 Cs1 -170.5(11) . .
O57 Ti8 O60 Cs2 112.6(11) . .
O57 Ti8 O60 Ti9 -72.1(14) . .
O58 Ti7 O17 Cs1 -139.9(2) . .
O58 Ti7 O17 Cs2 -63.4(2) . .
O58 Ti7 O17 Ti12 108.4(6) . .
O58 Ti7 O59 Cs1 133.7(2) . .
O58 Ti7 O59 Cs2 63.0(2) . .
O58 Ti7 O59 Ti8 -144.1(8) . .
O59 Ti7 O17 Cs1 -53.0(2) . .
O59 Ti7 O17 Cs2 23.5(3) . .
O59 Ti7 O17 Ti12 -164.8(6) . .
O59 Ti7 O54 Cs1 54.8(2) . .
O59 Ti8 O60 Cs1 53.7(2) . .
O59 Ti8 O60 Cs2 -23.1(3) . .
O59 Ti8 O60 Ti9 152.1(5) . .
O60 Ti8 O59 Cs1 -50.7(2) . .
O60 Ti8 O59 Cs2 20.4(2) . .
O60 Ti8 O59 Ti7 -132.8(8) . .
O60 Ti9 O46 Cs1 51.5(2) . .
O60 Ti9 O46 Cs2 -20.2(2) . .
O60 Ti9 O46 Ti10 137.0(10) . .
O61 Ti8 O59 Cs1 -142.3(3) . .
O61 Ti8 O59 Cs2 -71.1(3) . .
O61 Ti8 O59 Ti7 135.7(9) . .
O61 Ti8 O60 Cs1 143.4(2) . .
O61 Ti8 O60 Cs2 66.5(3) . .
O61 Ti8 O60 Ti9 -118.3(6) . .
O62 Ti9 O46 Cs1 142.9(2) . .
O62 Ti9 O46 Cs2 71.3(3) . .
O62 Ti9 O46 Ti10 -131.6(10) . .
O62 Ti9 O60 Cs1 -141.9(3) . .
O62 Ti9 O60 Cs2 -65.0(3) . .
O62 Ti9 O60 Ti8 119.8(6) . .
O63 Ti8 O59 Cs1 -174.2(11) . .
O63 Ti8 O59 Cs2 -103.0(11) . .
O63 Ti8 O59 Ti7 103.8(13) . .
O63 Ti8 O60 Cs1 -137.7(2) . .
O63 Ti8 O60 Cs2 145.5(2) . .
O63 Ti8 O60 Ti9 -39.3(6) . .
O63 S1 O64 Ti9 26.2(8) . .
O63 S1 O66 Cs4 -0.3(4) . .
O64 Ti9 O46 Cs1 160.2(10) . .
O64 Ti9 O46 Cs2 88.5(11) . .
O64 Ti9 O46 Ti10 -114.3(12) . .
O64 Ti9 O60 Cs1 139.9(2) . .
O64 Ti9 O60 Cs2 -143.1(3) . .
O64 Ti9 O60 Ti8 41.7(6) . .
O64 S1 O63 Cs4 119.2(3) . .
O64 S1 O63 Ti8 -20.9(7) . .
O64 S1 O66 Cs4 -119.9(4) . .
O65 S1 O63 Cs4 -122.0(4) . .
O65 S1 O63 Ti8 97.9(7) . .
O65 S1 O64 Ti9 -93.2(7) . .
O65 S1 O66 Cs4 120.8(4) . .
O66 S1 O63 Cs4 0.3(4) . .
O66 S1 O63 Ti8 -139.8(6) . .
O66 S1 O64 Ti9 145.9(6) . .
O67 Ti9 O46 Cs1 -140.20(19) . .
O67 Ti9 O46 Cs2 148.1(2) . .
O67 Ti9 O46 Ti10 -54.7(10) . .
O67 Ti9 O60 Cs1 -178.7(10) . .
O67 Ti9 O60 Cs2 -101.8(10) . .
O67 Ti9 O60 Ti8 83.0(12) . .
O68 S5 O69 Cs4 -7.3(4) . .
O69 S5 O68 Cs4 9.1(5) . .

loop_
_platon_squeeze_void_nr
_platon_squeeze_void_average_x
_platon_squeeze_void_average_y
_platon_squeeze_void_average_z
_platon_squeeze_void_volume
_platon_squeeze_void_count_electrons
_platon_squeeze_void_content
1 0.000 0.000 0.500 630 223 ' '
2 0.021 0.030 0.821 6 3 ' '
3 0.979 0.970 0.179 6 3 ' '
